data_4124128
loop_
_publ_author_name
'Deng, Yue'
'Eames, Christopher'
'Chotard, Jean-No\"el'
'Lal\`ere, Fabien'
'Seznec, Vincent'
'Emge, Steffen'
'Pecher, Oliver'
'Grey, Clare P.'
'Masquelier, Christian'
'Islam, M. Saiful'

_publ_section_title
;
 Structural and Mechanistic Insights into Fast Lithium-Ion Conduction in
 Li4SiO4-Li3PO4 Solid Electrolytes.
;
_journal_issue 28
_journal_name_full 'Journal of the American Chemical Society'
_journal_page_first 9136
_journal_page_last 9145
_journal_paper_doi 10.1021/jacs.5b04444
_journal_volume 137
_journal_year 2015
_chemical_formula_sum 'Li4 O4 Si'
_chemical_formula_weight 119.85
_space_group_IT_number 11
_symmetry_cell_setting monoclinic
_symmetry_space_group_name_Hall '-P 2yb'
_symmetry_space_group_name_H-M 'P 1 21/m 1'
_atom_sites_solution_primary direct
_atom_sites_solution_secondary difmap
_audit_creation_method SHELXL-97
_cell_angle_alpha 90.00
_cell_angle_beta 99.0580(10)
_cell_angle_gamma 90.00
_cell_formula_units_Z 14
_cell_length_a 11.5556(4)
_cell_length_b 6.0986(2)
_cell_length_c 16.7300(5)
_cell_measurement_temperature 293(2)
_cell_volume 1164.31(7)
_computing_structure_refinement 'SHELXL-97 (Sheldrick, 1997)'
_computing_structure_solution 'SHELXS-97 (Sheldrick, 1990)'
_diffrn_ambient_temperature 293(2)
_diffrn_measured_fraction_theta_full 0.998
_diffrn_measured_fraction_theta_max 0.998
_diffrn_measurement_device_type 'Bruker D8 Venture APEXII'
_diffrn_radiation_monochromator graphite
_diffrn_radiation_source 'fine-focus sealed tube'
_diffrn_radiation_type MoK\a
_diffrn_radiation_wavelength 0.71073
_diffrn_reflns_av_R_equivalents 0.0282
_diffrn_reflns_av_sigmaI/netI 0.0283
_diffrn_reflns_limit_h_max 24
_diffrn_reflns_limit_h_min -24
_diffrn_reflns_limit_k_max 11
_diffrn_reflns_limit_k_min -12
_diffrn_reflns_limit_l_max 26
_diffrn_reflns_limit_l_min -35
_diffrn_reflns_number 49096
_diffrn_reflns_theta_full 49.17
_diffrn_reflns_theta_max 49.17
_diffrn_reflns_theta_min 2.32
_exptl_absorpt_coefficient_mu 0.540
_exptl_crystal_density_diffrn 2.393
_exptl_crystal_density_method 'not measured'
_exptl_crystal_description block
_exptl_crystal_F_000 812
_exptl_crystal_size_max 0.19
_exptl_crystal_size_mid 0.15
_exptl_crystal_size_min 0.13
_refine_diff_density_max 1.198
_refine_diff_density_min -1.189
_refine_diff_density_rms 0.136
_refine_ls_extinction_method none
_refine_ls_goodness_of_fit_ref 0.901
_refine_ls_matrix_type full
_refine_ls_number_parameters 331
_refine_ls_number_reflns 12402
_refine_ls_number_restraints 0
_refine_ls_restrained_S_all 0.901
_refine_ls_R_factor_all 0.0775
_refine_ls_R_factor_gt 0.0408
_refine_ls_shift/su_max 0.001
_refine_ls_shift/su_mean 0.000
_refine_ls_structure_factor_coef Fsqd
_refine_ls_weighting_details 'calc w=1/[\s^2^(Fo^2^)+(0.1000P)^2^+0.0000P] where P=(Fo^2^+2Fc^2^)/3'
_refine_ls_weighting_scheme calc
_refine_ls_wR_factor_gt 0.1221
_refine_ls_wR_factor_ref 0.1492
_reflns_number_gt 7938
_reflns_number_total 12402
_reflns_threshold_expression >2sigma(I)
_cod_data_source_file ja5b04444_si_002.cif
_cod_data_source_block Li4SiO4
_cod_depositor_comments 'Adding full bibliography for 4124125--4124128.cif.'
_cod_original_sg_symbol_H-M 'P 21/m'
_cod_database_code 4124128
_publcif_datablock.id {f64d6a86-4e12-4441-aeca-efe3daffc3db}

_publcif_info_exptl_table_max_cols 4
_publcif_info_exptl_table_use_headnotes n

loop_
_symmetry_equiv_pos_as_xyz
'x, y, z'
'-x, y+1/2, -z'
'-x, -y, -z'
'x, -y-1/2, z'

loop_
_atom_site_label
_atom_site_type_symbol
_atom_site_fract_x
_atom_site_fract_y
_atom_site_fract_z
_atom_site_U_iso_or_equiv
_atom_site_adp_type
_atom_site_occupancy
_atom_site_symmetry_multiplicity
_atom_site_calc_flag
_atom_site_refinement_flags
Li1 Li 0.07168(19) 0.5029(4) 0.36143(15) 0.0822(13) Uani 1 1 d .
Li2 Li 0.47613(12) 0.4947(2) 0.38281(8) 0.0111(2) Uani 1 1 d .
Li3 Li 0.72872(16) 0.7500 0.19638(11) 0.0131(3) Uani 1 2 d S
Li4 Li 0.33403(11) 0.4647(2) 0.23295(8) 0.0126(2) Uani 1 1 d .
Li5 Li 0.61647(11) 0.4973(2) 0.09223(8) 0.0114(2) Uani 1 1 d .
Li6 Li 0.72847(18) 0.2500 0.63967(12) 0.0173(4) Uani 1 2 d S
Li7 Li -0.05060(12) 0.5306(2) 0.20603(8) 0.0150(2) Uani 1 1 d .
Li8 Li 0.41018(16) 0.2500 0.51674(11) 0.0120(3) Uani 1 2 d S
Li9 Li 0.80825(12) -0.0318(2) 0.48644(8) 0.0150(2) Uani 1 1 d .
Li10 Li 0.66257(11) 0.9924(2) 0.32708(8) 0.0112(2) Uani 1 1 d .
Li11 Li 0.54666(16) 0.2500 0.22295(11) 0.0128(3) Uani 1 2 d S
Li12 Li 0.86609(19) 0.2500 0.35630(12) 0.0177(4) Uani 1 2 d S
Li13 Li 0.1437(2) 0.7500 0.23239(13) 0.0249(4) Uani 1 2 d S
Li14 Li 0.23859(12) 0.5393(2) 0.09751(8) 0.0172(3) Uani 1 1 d .
Li15 Li -0.02853(19) 0.7500 -0.07061(11) 0.0173(4) Uani 1 2 d S
Li16 Li 0.81198(12) -0.0031(2) 0.04586(8) 0.0119(2) Uani 1 1 d .
Li17 Li 0.41767(19) 0.7500 0.04749(14) 0.0225(4) Uani 1 2 d S
Li18 Li -0.0059(2) 0.2500 0.48902(15) 0.0331(6) Uani 1 2 d S
Li19 Li 1.1283(3) 0.2500 0.20945(16) 0.0406(7) Uani 1 2 d S
Si1 Si 0.38486(2) 0.2500 0.070857(14) 0.00533(4) Uani 1 2 d S
O11 O 0.52376(5) 0.2500 0.10435(4) 0.00944(10) Uani 1 2 d S
O12 O 0.34592(4) 0.47087(7) 0.01827(3) 0.00766(7) Uani 1 1 d .
O13 O 0.30522(6) 0.2500 0.14650(4) 0.00822(9) Uani 1 2 d S
Si2 Si 0.47666(2) 0.7500 0.213744(14) 0.00540(4) Uani 1 2 d S
O21 O 0.55497(6) 0.7500 0.14117(4) 0.00819(9) Uani 1 2 d S
O22 O 0.33348(5) 0.7500 0.17624(4) 0.00849(10) Uani 1 2 d S
O23 O 0.49777(4) 0.52937(7) 0.26948(3) 0.00752(7) Uani 1 1 d .
Si3 Si 0.24637(2) 0.2500 0.361532(15) 0.00585(4) Uani 1 2 d S
O31 O 0.38174(5) 0.2500 0.40108(4) 0.00835(10) Uani 1 2 d S
O32 O 0.21388(4) 0.46726(8) 0.30319(3) 0.00941(7) Uani 1 1 d .
O33 O 0.15437(6) 0.2500 0.42762(4) 0.00841(10) Uani 1 2 d S
Si4 Si 0.65890(2) 0.2500 0.493309(14) 0.00562(4) Uani 1 2 d S
O41 O 0.58026(6) 0.2500 0.56588(4) 0.00778(9) Uani 1 2 d S
O42 O 0.64167(4) 0.47293(7) 0.43938(3) 0.00790(7) Uani 1 1 d .
O43 O 0.79926(5) 0.2500 0.53783(4) 0.00935(10) Uani 1 2 d S
Si5 Si 0.79943(2) 0.2500 0.208656(14) 0.00572(4) Uani 1 2 d S
O51 O 0.71768(6) 0.2500 0.27912(4) 0.00806(9) Uani 1 2 d S
O52 O 0.78392(4) 0.47297(7) 0.15469(3) 0.00811(7) Uani 1 1 d .
O53 O 0.93847(6) 0.2500 0.25579(4) 0.00947(10) Uani 1 2 d S
Si6 Si 0.89450(2) 0.7500 0.356180(14) 0.00578(4) Uani 1 2 d S
O61 O 0.76111(5) 0.7500 0.31253(4) 0.00817(9) Uani 1 2 d S
O62 O 0.92578(4) 0.53309(8) 0.41527(3) 0.00931(7) Uani 1 1 d .
O63 O 0.98949(6) 0.7500 0.29217(4) 0.00824(9) Uani 1 2 d S
Si7 Si 0.04027(2) 0.7500 0.078058(14) 0.00591(4) Uani 1 2 d S
O71 O 0.06901(4) 0.53259(7) 0.13704(3) 0.00885(7) Uani 1 1 d .
O72 O 0.13293(6) 0.7500 0.01421(4) 0.00855(10) Uani 1 2 d S
O73 O -0.09131(5) 0.7500 0.02952(4) 0.00907(10) Uani 1 2 d S

loop_
_atom_site_aniso_label
_atom_site_aniso_U_11
_atom_site_aniso_U_22
_atom_site_aniso_U_33
_atom_site_aniso_U_23
_atom_site_aniso_U_13
_atom_site_aniso_U_12
Li1 0.0697(18) 0.098(2) 0.098(2) 0.0855(18) 0.0729(17) 0.0735(16)
Li2 0.0109(5) 0.0109(5) 0.0114(5) -0.0005(4) 0.0014(4) -0.0007(4)
Li3 0.0144(8) 0.0134(8) 0.0113(7) 0.000 0.0017(6) 0.000
Li4 0.0123(5) 0.0132(5) 0.0128(5) -0.0004(4) 0.0031(4) -0.0024(4)
Li5 0.0111(5) 0.0114(5) 0.0119(5) -0.0004(4) 0.0025(4) -0.0001(4)
Li6 0.0184(9) 0.0187(9) 0.0129(8) 0.000 -0.0036(7) 0.000
Li7 0.0156(6) 0.0137(6) 0.0166(6) -0.0031(4) 0.0058(5) -0.0048(4)
Li8 0.0126(7) 0.0115(7) 0.0115(7) 0.000 0.0004(6) 0.000
Li9 0.0147(6) 0.0138(6) 0.0178(6) 0.0037(5) 0.0072(5) 0.0043(4)
Li10 0.0108(5) 0.0129(5) 0.0100(5) 0.0003(4) 0.0015(4) 0.0005(4)
Li11 0.0143(8) 0.0122(7) 0.0118(7) 0.000 0.0014(6) 0.000
Li12 0.0215(10) 0.0178(9) 0.0119(8) 0.000 -0.0031(7) 0.000
Li13 0.0251(11) 0.0294(11) 0.0172(9) 0.000 -0.0060(8) 0.000
Li14 0.0163(6) 0.0206(6) 0.0153(6) 0.0023(5) 0.0041(5) 0.0070(5)
Li15 0.0228(9) 0.0170(9) 0.0118(8) 0.000 0.0015(7) 0.000
Li16 0.0110(5) 0.0152(5) 0.0094(5) 0.0002(4) 0.0011(4) 0.0005(4)
Li17 0.0210(10) 0.0098(8) 0.0323(11) 0.000 -0.0096(8) 0.000
Li18 0.0364(14) 0.0324(13) 0.0244(11) 0.000 -0.0143(10) 0.000
Li19 0.0510(18) 0.0303(13) 0.0310(13) 0.000 -0.0233(12) 0.000
Si1 0.00521(8) 0.00515(9) 0.00555(9) 0.000 0.00060(6) 0.000
O11 0.0062(2) 0.0080(2) 0.0133(3) 0.000 -0.00100(18) 0.000
O12 0.00864(15) 0.00689(16) 0.00723(15) 0.00136(12) 0.00056(11) 0.00083(12)
O13 0.0104(2) 0.0078(2) 0.0069(2) 0.000 0.00285(17) 0.000
Si2 0.00541(8) 0.00567(10) 0.00508(8) 0.000 0.00072(6) 0.000
O21 0.0092(2) 0.0083(2) 0.0077(2) 0.000 0.00331(17) 0.000
O22 0.0070(2) 0.0074(2) 0.0100(2) 0.000 -0.00198(17) 0.000
O23 0.00806(15) 0.00722(17) 0.00700(15) 0.00169(12) 0.00033(11) 0.00077(12)
Si3 0.00507(8) 0.00707(10) 0.00542(9) 0.000 0.00087(6) 0.000
O31 0.0058(2) 0.0092(2) 0.0096(2) 0.000 -0.00020(16) 0.000
O32 0.00927(16) 0.01041(18) 0.00859(16) 0.00295(13) 0.00153(12) 0.00213(13)
O33 0.0085(2) 0.0091(2) 0.0083(2) 0.000 0.00341(17) 0.000
Si4 0.00570(8) 0.00581(10) 0.00536(9) 0.000 0.00085(6) 0.000
O41 0.0082(2) 0.0085(2) 0.0071(2) 0.000 0.00265(16) 0.000
O42 0.00905(15) 0.00744(17) 0.00713(15) 0.00126(12) 0.00108(12) 0.00048(12)
O43 0.0065(2) 0.0105(3) 0.0102(2) 0.000 -0.00112(17) 0.000
Si5 0.00590(8) 0.00596(9) 0.00529(8) 0.000 0.00082(6) 0.000
O51 0.0088(2) 0.0087(2) 0.0072(2) 0.000 0.00270(17) 0.000
O52 0.00929(16) 0.00778(17) 0.00731(15) 0.00134(12) 0.00150(12) 0.00064(13)
O53 0.0069(2) 0.0103(3) 0.0104(2) 0.000 -0.00100(17) 0.000
Si6 0.00501(8) 0.00699(10) 0.00538(8) 0.000 0.00100(6) 0.000
O61 0.0061(2) 0.0088(2) 0.0092(2) 0.000 -0.00036(16) 0.000
O62 0.00911(16) 0.01064(18) 0.00823(16) 0.00256(13) 0.00156(12) 0.00191(13)
O63 0.0081(2) 0.0091(2) 0.0083(2) 0.000 0.00374(17) 0.000
Si7 0.00556(8) 0.00674(10) 0.00548(9) 0.000 0.00099(6) 0.000
O71 0.00950(16) 0.00890(17) 0.00818(16) 0.00195(13) 0.00150(12) 0.00106(13)
O72 0.0086(2) 0.0093(2) 0.0086(2) 0.000 0.00403(17) 0.000
O73 0.0061(2) 0.0104(3) 0.0104(2) 0.000 0.00006(17) 0.000

loop_
_atom_type_symbol
_atom_type_description
_atom_type_scat_dispersion_real
_atom_type_scat_dispersion_imag
_atom_type_scat_source
O O 0.0106 0.0060 'International Tables Vol C Tables 4.2.6.8 and 6.1.1.4'
Li Li -0.0003 0.0001 'International Tables Vol C Tables 4.2.6.8 and 6.1.1.4'
Si Si 0.0817 0.0704 'International Tables Vol C Tables 4.2.6.8 and 6.1.1.4'

loop_
_geom_angle_atom_site_label_1
_geom_angle_atom_site_label_2
_geom_angle_atom_site_label_3
_geom_angle
_geom_angle_site_symmetry_1
_geom_angle_site_symmetry_3
O62 Li1 O63 80.86(6) 1_455 1_455
O62 Li1 O33 100.19(7) 1_455 .
O63 Li1 O33 178.22(15) 1_455 .
O62 Li1 O32 177.61(18) 1_455 .
O63 Li1 O32 98.32(7) 1_455 .
O33 Li1 O32 80.57(6) . .
O62 Li1 Si6 40.73(3) 1_455 1_455
O63 Li1 Si6 40.53(3) 1_455 1_455
O33 Li1 Si6 140.67(8) . 1_455
O32 Li1 Si6 138.67(8) . 1_455
O62 Li1 Si3 139.99(8) 1_455 .
O63 Li1 Si3 138.34(8) 1_455 .
O33 Li1 Si3 40.40(3) . .
O32 Li1 Si3 40.48(3) . .
Si6 Li1 Si3 177.90(14) 1_455 .
O62 Li1 O43 95.31(10) 1_455 3_666
O63 Li1 O43 96.32(10) 1_455 3_666
O33 Li1 O43 85.03(9) . 3_666
O32 Li1 O43 87.01(10) . 3_666
Si6 Li1 O43 93.25(8) 1_455 3_666
Si3 Li1 O43 88.65(8) . 3_666
O62 Li1 O53 85.03(10) 1_455 1_455
O63 Li1 O53 83.20(9) 1_455 1_455
O33 Li1 O53 95.45(10) . 1_455
O32 Li1 O53 92.65(10) . 1_455
Si6 Li1 O53 86.65(8) 1_455 1_455
Si3 Li1 O53 91.44(8) . 1_455
O43 Li1 O53 179.36(7) 3_666 1_455
O62 Li1 Li9 85.92(8) 1_455 2_656
O63 Li1 Li9 135.62(13) 1_455 2_656
O33 Li1 Li9 46.05(6) . 2_656
O32 Li1 Li9 96.20(9) . 2_656
Si6 Li1 Li9 111.77(9) 1_455 2_656
Si3 Li1 Li9 70.27(6) . 2_656
O43 Li1 Li9 42.91(6) 3_666 2_656
O53 Li1 Li9 137.68(8) 1_455 2_656
O62 Li1 Li6 134.74(13) 1_455 3_666
O63 Li1 Li6 84.74(8) 1_455 3_666
O33 Li1 Li6 95.46(9) . 3_666
O32 Li1 Li6 47.19(6) . 3_666
Si6 Li1 Li6 110.35(8) 1_455 3_666
Si3 Li1 Li6 70.48(6) . 3_666
O43 Li1 Li6 44.04(6) 3_666 3_666
O53 Li1 Li6 135.44(9) 1_455 3_666
Li9 Li1 Li6 75.14(9) 2_656 3_666
O62 Li1 Li7 94.26(9) 1_455 .
O63 Li1 Li7 45.35(6) 1_455 .
O33 Li1 Li7 132.98(13) . .
O32 Li1 Li7 83.61(8) . .
Si6 Li1 Li7 68.90(6) 1_455 .
Si3 Li1 Li7 109.06(9) . .
O43 Li1 Li7 137.99(8) 3_666 .
O53 Li1 Li7 41.41(5) 1_455 .
Li9 Li1 Li7 179.02(10) 2_656 .
Li6 Li1 Li7 105.37(7) 3_666 .
O62 Li1 Li12 46.60(6) 1_455 1_455
O63 Li1 Li12 94.13(9) 1_455 1_455
O33 Li1 Li12 85.62(8) . 1_455
O32 Li1 Li12 131.42(13) . 1_455
Si6 Li1 Li12 69.64(6) 1_455 1_455
Si3 Li1 Li12 109.46(9) . 1_455
O43 Li1 Li12 137.95(9) 3_666 1_455
O53 Li1 Li12 42.57(6) 1_455 1_455
Li9 Li1 Li12 106.86(7) 2_656 1_455
Li6 Li1 Li12 177.90(11) 3_666 1_455
Li7 Li1 Li12 72.63(9) . 1_455
O31 Li2 O41 108.53(7) . 3_666
O31 Li2 O23 113.79(7) . .
O41 Li2 O23 116.35(6) 3_666 .
O31 Li2 O42 113.69(7) . .
O41 Li2 O42 101.94(6) 3_666 .
O23 Li2 O42 101.91(6) . .
O31 Li2 Li10 129.76(7) . 4_575
O41 Li2 Li10 120.88(7) 3_666 4_575
O23 Li2 Li10 51.90(4) . 4_575
O42 Li2 Li10 50.01(4) . 4_575
O31 Li2 Li8 129.30(7) . 3_666
O41 Li2 Li8 51.80(5) 3_666 3_666
O23 Li2 Li8 116.61(7) . 3_666
O42 Li2 Li8 50.41(5) . 3_666
Li10 Li2 Li8 80.66(7) 4_575 3_666
O31 Li2 Li4 79.68(5) . .
O41 Li2 Li4 105.08(6) 3_666 .
O23 Li2 Li4 44.14(4) . .
O42 Li2 Li4 143.87(7) . .
Li10 Li2 Li4 95.04(6) 4_575 .
Li8 Li2 Li4 144.99(6) 3_666 .
O31 Li2 Li6 87.97(6) . 3_666
O41 Li2 Li6 43.89(5) 3_666 3_666
O23 Li2 Li6 92.50(6) . 3_666
O42 Li2 Li6 145.37(6) . 3_666
Li10 Li2 Li6 134.07(7) 4_575 3_666
Li8 Li2 Li6 94.98(6) 3_666 3_666
Li4 Li2 Li6 63.24(5) . 3_666
O31 Li2 Li8 40.78(4) . .
O41 Li2 Li8 85.61(5) 3_666 .
O23 Li2 Li8 153.28(6) . .
O42 Li2 Li8 87.03(6) . .
Li10 Li2 Li8 131.15(7) 4_575 .
Li8 Li2 Li8 88.59(5) 3_666 .
Li4 Li2 Li8 118.34(6) . .
Li6 Li2 Li8 94.07(6) 3_666 .
O31 Li2 Si4 82.86(5) . .
O41 Li2 Si4 112.48(6) 3_666 .
O23 Li2 Si4 117.89(6) . .
O42 Li2 Si4 30.86(2) . .
Li10 Li2 Si4 71.11(5) 4_575 .
Li8 Li2 Si4 69.48(4) 3_666 .
Li4 Li2 Si4 141.95(5) . .
Li6 Li2 Si4 149.44(6) 3_666 .
Li8 Li2 Si4 60.55(4) . .
O31 Li2 Li2 38.29(4) . 4_565
O41 Li2 Li2 143.40(4) 3_666 4_565
O23 Li2 Li2 96.18(4) . 4_565
O42 Li2 Li2 86.19(4) . 4_565
Li10 Li2 Li2 91.82(4) 4_575 4_565
Li8 Li2 Li2 128.41(4) 3_666 4_565
Li4 Li2 Li2 86.23(4) . 4_565
Li6 Li2 Li2 123.70(3) 3_666 4_565
Li8 Li2 Li2 58.94(3) . 4_565
Si4 Li2 Li2 59.94(2) . 4_565
O31 Li2 Si3 27.68(3) . .
O41 Li2 Si3 95.66(5) 3_666 .
O23 Li2 Si3 100.54(5) . .
O42 Li2 Si3 141.35(6) . .
Li10 Li2 Si3 140.50(6) 4_575 .
Li8 Li2 Si3 138.17(7) 3_666 .
Li4 Li2 Si3 58.46(4) . .
Li6 Li2 Si3 63.35(4) 3_666 .
Li8 Li2 Si3 60.13(4) . .
Si4 Li2 Si3 110.49(4) . .
Li2 Li2 Si3 60.36(2) 4_565 .
O61 Li3 O52 109.61(6) . 4_575
O61 Li3 O52 109.61(6) . .
O52 Li3 O52 117.93(9) 4_575 .
O61 Li3 O21 118.13(9) . .
O52 Li3 O21 100.77(6) 4_575 .
O52 Li3 O21 100.77(6) . .
O61 Li3 Li5 134.04(6) . 4_575
O52 Li3 Li5 52.62(4) 4_575 4_575
O52 Li3 Li5 115.99(8) . 4_575
O21 Li3 Li5 48.46(5) . 4_575
O61 Li3 Li5 134.04(6) . .
O52 Li3 Li5 115.99(8) 4_575 .
O52 Li3 Li5 52.62(4) . .
O21 Li3 Li5 48.46(5) . .
Li5 Li3 Li5 75.18(8) 4_575 .
O61 Li3 Li10 41.81(4) . 4_575
O52 Li3 Li10 149.21(7) 4_575 4_575
O52 Li3 Li10 88.15(4) . 4_575
O21 Li3 Li10 89.07(6) . 4_575
Li5 Li3 Li10 132.60(8) 4_575 4_575
Li5 Li3 Li10 92.42(5) . 4_575
O61 Li3 Li10 41.81(4) . .
O52 Li3 Li10 88.15(4) 4_575 .
O52 Li3 Li10 149.21(7) . .
O21 Li3 Li10 89.07(6) . .
Li5 Li3 Li10 92.42(5) 4_575 .
Li5 Li3 Li10 132.60(8) . .
Li10 Li3 Li10 62.68(6) 4_575 .
O61 Li3 Li7 85.01(7) . 4_675
O52 Li3 Li7 44.30(4) 4_575 4_675
O52 Li3 Li7 94.91(7) . 4_675
O21 Li3 Li7 144.77(6) . 4_675
Li5 Li3 Li7 96.31(5) 4_575 4_675
Li5 Li3 Li7 132.87(8) . 4_675
Li10 Li3 Li7 123.03(7) 4_575 4_675
Li10 Li3 Li7 93.36(5) . 4_675
O61 Li3 Li7 85.01(7) . 1_655
O52 Li3 Li7 94.91(7) 4_575 1_655
O52 Li3 Li7 44.30(4) . 1_655
O21 Li3 Li7 144.77(6) . 1_655
Li5 Li3 Li7 132.87(8) 4_575 1_655
Li5 Li3 Li7 96.31(5) . 1_655
Li10 Li3 Li7 93.36(5) 4_575 1_655
Li10 Li3 Li7 123.03(7) . 1_655
Li7 Li3 Li7 55.75(6) 4_675 1_655
O61 Li3 Si2 86.50(7) . .
O52 Li3 Si2 114.28(6) 4_575 .
O52 Li3 Si2 114.28(6) . .
O21 Li3 Si2 31.63(3) . .
Li5 Li3 Si2 70.29(5) 4_575 .
Li5 Li3 Si2 70.29(5) . .
Li10 Li3 Si2 62.51(4) 4_575 .
Li10 Li3 Si2 62.51(4) . .
Li7 Li3 Si2 150.78(4) 4_675 .
Li7 Li3 Si2 150.78(4) 1_655 .
O61 Li3 Si6 27.48(4) . .
O52 Li3 Si6 96.73(6) 4_575 .
O52 Li3 Si6 96.73(6) . .
O21 Li3 Si6 145.61(8) . .
Li5 Li3 Si6 142.39(4) 4_575 .
Li5 Li3 Si6 142.39(4) . .
Li10 Li3 Si6 62.03(4) 4_575 .
Li10 Li3 Si6 62.03(4) . .
Li7 Li3 Si6 61.11(5) 4_675 .
Li7 Li3 Si6 61.11(5) 1_655 .
Si2 Li3 Si6 113.98(6) . .
O23 Li4 O13 114.67(7) . .
O23 Li4 O32 124.06(7) . .
O13 Li4 O32 113.49(7) . .
O23 Li4 O22 84.35(5) . .
O13 Li4 O22 104.39(6) . .
O32 Li4 O22 109.38(6) . .
O23 Li4 Li14 122.70(7) . .
O13 Li4 Li14 54.93(5) . .
O32 Li4 Li14 107.55(7) . .
O22 Li4 Li14 54.24(5) . .
O23 Li4 Si2 41.66(3) . .
O13 Li4 Si2 114.90(6) . .
O32 Li4 Si2 128.95(6) . .
O22 Li4 Si2 42.76(3) . .
Li14 Li4 Si2 87.72(5) . .
O23 Li4 Li4 101.75(4) . 4_565
O13 Li4 Li4 47.56(4) . 4_565
O32 Li4 Li4 90.45(4) . 4_565
O22 Li4 Li4 151.42(4) . 4_565
Li14 Li4 Li4 100.92(5) . 4_565
Si2 Li4 Li4 135.19(3) . 4_565
O23 Li4 Li19 160.66(7) . 1_455
O13 Li4 Li19 61.21(7) . 1_455
O32 Li4 Li19 52.87(7) . 1_455
O22 Li4 Li19 114.94(7) . 1_455
Li14 Li4 Li19 71.95(7) . 1_455
Si2 Li4 Li19 157.46(7) . 1_455
Li4 Li4 Li19 60.85(4) 4_565 1_455
O23 Li4 Li2 44.93(4) . .
O13 Li4 Li2 136.44(7) . .
O32 Li4 Li2 80.32(5) . .
O22 Li4 Li2 109.34(6) . .
Li14 Li4 Li2 163.15(7) . .
Si2 Li4 Li2 75.97(4) . .
Li4 Li4 Li2 93.77(4) 4_565 .
Li19 Li4 Li2 123.19(8) 1_455 .
O23 Li4 Li13 127.03(7) . .
O13 Li4 Li13 111.96(7) . .
O32 Li4 Li13 50.66(5) . .
O22 Li4 Li13 60.66(5) . .
Li14 Li4 Li13 68.65(6) . .
Si2 Li4 Li13 95.88(5) . .
Li4 Li4 Li13 128.37(4) 4_565 .
Li19 Li4 Li13 68.07(5) 1_455 .
Li2 Li4 Li13 108.30(6) . .
O23 Li4 Li11 45.07(4) . .
O13 Li4 Li11 71.97(5) . .
O32 Li4 Li11 138.51(7) . .
O22 Li4 Li11 108.50(6) . .
Li14 Li4 Li11 107.92(6) . .
Si2 Li4 Li11 73.20(4) . .
Li4 Li4 Li11 62.25(3) 4_565 .
Li19 Li4 Li11 121.69(6) 1_455 .
Li2 Li4 Li11 71.73(5) . .
Li13 Li4 Li11 168.86(6) . .
O23 Li4 Si3 107.61(5) . .
O13 Li4 Si3 102.34(5) . .
O32 Li4 Si3 34.52(2) . .
O22 Li4 Si3 142.52(6) . .
Li14 Li4 Si3 129.55(6) . .
Si2 Li4 Si3 138.95(5) . .
Li4 Li4 Si3 62.52(3) 4_565 .
Li19 Li4 Si3 58.20(6) 1_455 .
Li2 Li4 Si3 64.98(4) . .
Li13 Li4 Si3 85.15(5) . .
Li11 Li4 Si3 104.46(5) . .
O11 Li5 O21 109.90(6) . .
O11 Li5 O12 113.16(7) . 3_665
O21 Li5 O12 117.92(6) . 3_665
O11 Li5 O52 113.22(6) . .
O21 Li5 O52 102.81(6) . .
O12 Li5 O52 98.91(6) 3_665 .
O11 Li5 Li16 127.06(7) . 4_565
O21 Li5 Li16 122.04(7) . 4_565
O12 Li5 Li16 50.62(4) 3_665 4_565
O52 Li5 Li16 48.29(4) . 4_565
O11 Li5 Li3 130.89(7) . .
O21 Li5 Li3 53.44(5) . .
O12 Li5 Li3 114.90(7) 3_665 .
O52 Li5 Li3 49.69(4) . .
Li16 Li5 Li3 79.32(6) 4_565 .
O11 Li5 Li17 69.19(6) . 3_665
O21 Li5 Li17 141.48(7) . 3_665
O12 Li5 Li17 44.21(5) 3_665 3_665
O52 Li5 Li17 112.91(7) . 3_665
Li16 Li5 Li17 76.15(7) 4_565 3_665
Li3 Li5 Li17 155.20(8) . 3_665
O11 Li5 Li17 90.75(6) . .
O21 Li5 Li17 47.63(5) . .
O12 Li5 Li17 89.30(7) 3_665 .
O52 Li5 Li17 148.46(6) . .
Li16 Li5 Li17 131.26(7) 4_565 .
Li3 Li5 Li17 99.26(6) . .
Li17 Li5 Li17 94.21(6) 3_665 .
O11 Li5 Li11 42.59(4) . .
O21 Li5 Li11 85.99(5) . .
O12 Li5 Li11 153.32(6) 3_665 .
O52 Li5 Li11 85.97(6) . .
Li16 Li5 Li11 128.21(7) 4_565 .
Li3 Li5 Li11 88.30(6) . .
Li17 Li5 Li11 109.76(6) 3_665 .
Li17 Li5 Li11 100.22(7) . .
O11 Li5 Li5 36.63(4) . 4_565
O21 Li5 Li5 142.90(4) . 4_565
O12 Li5 Li5 95.64(4) 3_665 4_565
O52 Li5 Li5 85.86(4) . 4_565
Li16 Li5 Li5 90.81(4) 4_565 4_565
Li3 Li5 Li5 127.59(4) . 4_565
Li17 Li5 Li5 56.84(4) 3_665 4_565
Li17 Li5 Li5 123.81(4) . 4_565
Li11 Li5 Li5 58.36(3) . 4_565
O11 Li5 Si5 83.31(5) . .
O21 Li5 Si5 112.90(6) . .
O12 Li5 Si5 114.54(5) 3_665 .
O52 Li5 Si5 30.00(2) . .
Li16 Li5 Si5 68.58(4) 4_565 .
Li3 Li5 Si5 68.34(4) . .
Li17 Li5 Si5 105.31(5) 3_665 .
Li17 Li5 Si5 155.89(7) . .
Li11 Li5 Si5 60.16(4) . .
Li5 Li5 Si5 60.26(2) 4_565 .
O11 Li5 Si1 27.05(3) . .
O21 Li5 Si1 94.00(5) . .
O12 Li5 Si1 104.95(5) 3_665 .
O52 Li5 Si1 139.84(5) . .
Li16 Li5 Si1 142.26(6) 4_565 .
Li3 Li5 Si1 136.87(6) . .
Li17 Li5 Si1 67.89(5) 3_665 .
Li17 Li5 Si1 64.37(4) . .
Li11 Li5 Si1 58.84(4) . .
Li5 Li5 Si1 60.30(2) 4_565 .
Si5 Li5 Si1 109.84(4) . .
O41 Li6 O43 84.09(8) . .
O41 Li6 O32 119.25(6) . 3_666
O43 Li6 O32 104.63(7) . 3_666
O41 Li6 O32 119.25(6) . 2_646
O43 Li6 O32 104.63(7) . 2_646
O32 Li6 O32 116.09(9) 3_666 2_646
O41 Li6 Li13 157.10(12) . 3_666
O43 Li6 Li13 118.82(11) . 3_666
O32 Li6 Li13 58.04(5) 3_666 3_666
O32 Li6 Li13 58.04(5) 2_646 3_666
O41 Li6 Si4 41.42(4) . .
O43 Li6 Si4 42.66(4) . .
O32 Li6 Si4 120.06(5) 3_666 .
O32 Li6 Si4 120.06(5) 2_646 .
Li13 Li6 Si4 161.48(11) 3_666 .
O41 Li6 Li1 130.48(8) . 3_666
O43 Li6 Li1 62.61(7) . 3_666
O32 Li6 Li1 47.72(6) 3_666 3_666
O32 Li6 Li1 104.69(9) 2_646 3_666
Li13 Li6 Li1 66.93(8) 3_666 3_666
Si4 Li6 Li1 97.84(8) . 3_666
O41 Li6 Li1 130.48(8) . 2_646
O43 Li6 Li1 62.61(7) . 2_646
O32 Li6 Li1 104.69(9) 3_666 2_646
O32 Li6 Li1 47.72(6) 2_646 2_646
Li13 Li6 Li1 66.93(8) 3_666 2_646
Si4 Li6 Li1 97.84(8) . 2_646
Li1 Li6 Li1 66.18(8) 3_666 2_646
O41 Li6 Li2 43.67(4) . 2_646
O43 Li6 Li2 109.53(7) . 2_646
O32 Li6 Li2 137.79(9) 3_666 2_646
O32 Li6 Li2 78.41(5) 2_646 2_646
Li13 Li6 Li2 120.42(8) 3_666 2_646
Si4 Li6 Li2 74.31(5) . 2_646
Li1 Li6 Li2 171.96(10) 3_666 2_646
Li1 Li6 Li2 112.61(4) 2_646 2_646
O41 Li6 Li2 43.67(4) . 3_666
O43 Li6 Li2 109.53(7) . 3_666
O32 Li6 Li2 78.41(5) 3_666 3_666
O32 Li6 Li2 137.79(9) 2_646 3_666
Li13 Li6 Li2 120.42(8) 3_666 3_666
Si4 Li6 Li2 74.31(5) . 3_666
Li1 Li6 Li2 112.61(4) 3_666 3_666
Li1 Li6 Li2 171.96(10) 2_646 3_666
Li2 Li6 Li2 67.40(7) 2_646 3_666
O41 Li6 Li4 99.69(8) . 3_666
O43 Li6 Li4 143.10(4) . 3_666
O32 Li6 Li4 41.73(4) 3_666 3_666
O32 Li6 Li4 105.18(8) 2_646 3_666
Li13 Li6 Li4 62.54(6) 3_666 3_666
Si4 Li6 Li4 130.29(6) . 3_666
Li1 Li6 Li4 89.03(6) 3_666 3_666
Li1 Li6 Li4 129.18(9) 2_646 3_666
Li2 Li6 Li4 97.36(7) 2_646 3_666
Li2 Li6 Li4 57.91(5) 3_666 3_666
O41 Li6 Li4 99.69(8) . 2_646
O43 Li6 Li4 143.10(4) . 2_646
O32 Li6 Li4 105.18(8) 3_666 2_646
O32 Li6 Li4 41.73(4) 2_646 2_646
Li13 Li6 Li4 62.54(6) 3_666 2_646
Si4 Li6 Li4 130.29(6) . 2_646
Li1 Li6 Li4 129.18(9) 3_666 2_646
Li1 Li6 Li4 89.03(6) 2_646 2_646
Li2 Li6 Li4 57.91(5) 2_646 2_646
Li2 Li6 Li4 97.36(7) 3_666 2_646
Li4 Li6 Li4 72.90(7) 3_666 2_646
O53 Li7 O71 111.52(7) 1_455 .
O53 Li7 O63 108.25(7) 1_455 1_455
O71 Li7 O63 108.95(7) . 1_455
O53 Li7 O52 84.58(5) 1_455 1_455
O71 Li7 O52 117.99(7) . 1_455
O63 Li7 O52 122.21(7) 1_455 1_455
O53 Li7 Si5 43.14(3) 1_455 1_455
O71 Li7 Si5 126.22(6) . 1_455
O63 Li7 Si5 123.33(6) 1_455 1_455
O52 Li7 Si5 41.50(3) 1_455 1_455
O53 Li7 Li13 120.12(8) 1_455 .
O71 Li7 Li13 54.35(6) . .
O63 Li7 Li13 55.01(6) 1_455 .
O52 Li7 Li13 155.24(8) 1_455 .
Si5 Li7 Li13 163.25(7) 1_455 .
O53 Li7 Li7 153.28(4) 1_455 4_575
O71 Li7 Li7 89.65(4) . 4_575
O63 Li7 Li7 47.16(4) 1_455 4_575
O52 Li7 Li7 100.12(4) 1_455 4_575
Si5 Li7 Li7 134.52(3) 1_455 4_575
Li13 Li7 Li7 58.92(4) . 4_575
O53 Li7 Li19 61.52(7) 1_455 1_455
O71 Li7 Li19 52.78(7) . 1_455
O63 Li7 Li19 109.09(8) 1_455 1_455
O52 Li7 Li19 125.42(7) 1_455 1_455
Si5 Li7 Li19 95.71(6) 1_455 1_455
Li13 Li7 Li19 71.39(6) . 1_455
Li7 Li7 Li19 129.73(5) 4_575 1_455
O53 Li7 Li1 66.13(7) 1_455 .
O71 Li7 Li1 104.73(7) . .
O63 Li7 Li1 47.59(6) 1_455 .
O52 Li7 Li1 134.94(7) 1_455 .
Si5 Li7 Li1 101.51(7) 1_455 .
Li13 Li7 Li1 64.54(7) . .
Li7 Li7 Li1 93.51(6) 4_575 .
Li19 Li7 Li1 70.24(7) 1_455 .
O53 Li7 Si7 143.12(6) 1_455 .
O71 Li7 Si7 33.90(3) . .
O63 Li7 Si7 99.11(5) 1_455 .
O52 Li7 Si7 101.51(5) 1_455 .
Si5 Li7 Si7 133.37(5) 1_455 .
Li13 Li7 Si7 58.37(5) . .
Li7 Li7 Si7 62.12(3) 4_575 .
Li19 Li7 Si7 86.66(7) 1_455 .
Li1 Li7 Si7 122.64(7) . .
O53 Li7 Li3 108.84(6) 1_455 1_455
O71 Li7 Li3 132.63(7) . 1_455
O63 Li7 Li3 80.12(5) 1_455 1_455
O52 Li7 Li3 43.51(4) 1_455 1_455
Si5 Li7 Li3 72.54(4) 1_455 1_455
Li13 Li7 Li3 120.59(6) . 1_455
Li7 Li7 Li3 62.13(3) 4_575 1_455
Li19 Li7 Li3 168.02(7) 1_455 1_455
Li1 Li7 Li3 113.64(7) . 1_455
Si7 Li7 Li3 99.67(5) . 1_455
O53 Li7 Li16 106.62(6) 1_455 4_465
O71 Li7 Li16 77.74(5) . 4_465
O63 Li7 Li16 138.47(7) 1_455 4_465
O52 Li7 Li16 40.95(4) 1_455 4_465
Si5 Li7 Li16 71.86(4) 1_455 4_465
Li13 Li7 Li16 121.44(7) . 4_465
Li7 Li7 Li16 93.33(4) 4_575 4_465
Li19 Li7 Li16 106.96(7) 1_455 4_465
Li1 Li7 Li16 172.75(8) . 4_465
Si7 Li7 Li16 63.08(4) . 4_465
Li3 Li7 Li16 67.73(5) 1_455 4_465
O31 Li8 O42 111.28(6) . 3_666
O31 Li8 O42 111.28(6) . 2_646
O42 Li8 O42 117.86(9) 3_666 2_646
O31 Li8 O41 114.58(9) . .
O42 Li8 O41 100.53(6) 3_666 .
O42 Li8 O41 100.53(6) 2_646 .
O31 Li8 Li2 131.87(6) . 3_666
O42 Li8 Li2 51.40(4) 3_666 3_666
O42 Li8 Li2 116.13(9) 2_646 3_666
O41 Li8 Li2 49.40(5) . 3_666
O31 Li8 Li2 131.87(6) . 2_646
O42 Li8 Li2 116.13(9) 3_666 2_646
O42 Li8 Li2 51.40(4) 2_646 2_646
O41 Li8 Li2 49.40(5) . 2_646
Li2 Li8 Li2 76.83(8) 3_666 2_646
O31 Li8 Li9 88.31(7) . 3_656
O42 Li8 Li9 94.99(7) 3_666 3_656
O42 Li8 Li9 44.45(5) 2_646 3_656
O41 Li8 Li9 144.66(6) . 3_656
Li2 Li8 Li9 132.28(8) 3_666 3_656
Li2 Li8 Li9 95.26(5) 2_646 3_656
O31 Li8 Li9 88.31(7) . 2_656
O42 Li8 Li9 44.45(4) 3_666 2_656
O42 Li8 Li9 94.99(7) 2_646 2_656
O41 Li8 Li9 144.66(6) . 2_656
Li2 Li8 Li9 95.26(5) 3_666 2_656
Li2 Li8 Li9 132.28(8) 2_646 2_656
Li9 Li8 Li9 55.75(6) 3_656 2_656
O31 Li8 Li2 40.53(4) . 4_565
O42 Li8 Li2 149.63(7) 3_666 4_565
O42 Li8 Li2 88.79(4) 2_646 4_565
O41 Li8 Li2 87.53(6) . 4_565
Li2 Li8 Li2 131.75(7) 3_666 4_565
Li2 Li8 Li2 91.41(5) 2_646 4_565
Li9 Li8 Li2 94.89(5) 3_656 4_565
Li9 Li8 Li2 124.60(7) 2_656 4_565
O31 Li8 Li2 40.53(4) . .
O42 Li8 Li2 88.79(4) 3_666 .
O42 Li8 Li2 149.63(7) 2_646 .
O41 Li8 Li2 87.53(6) . .
Li2 Li8 Li2 91.41(5) 3_666 .
Li2 Li8 Li2 131.75(7) 2_646 .
Li9 Li8 Li2 124.60(7) 3_656 .
Li9 Li8 Li2 94.89(5) 2_656 .
Li2 Li8 Li2 62.13(6) 4_565 .
O31 Li8 Si4 83.21(6) . .
O42 Li8 Si4 114.03(5) 3_666 .
O42 Li8 Si4 114.03(5) 2_646 .
O41 Li8 Si4 31.37(3) . .
Li2 Li8 Si4 70.82(5) 3_666 .
Li2 Li8 Si4 70.82(5) 2_646 .
Li9 Li8 Si4 150.90(4) 3_656 .
Li9 Li8 Si4 150.90(4) 2_656 .
Li2 Li8 Si4 61.18(4) 4_565 .
Li2 Li8 Si4 61.18(4) . .
O31 Li8 Si3 29.34(4) . .
O42 Li8 Si3 97.85(6) 3_666 .
O42 Li8 Si3 97.85(6) 2_646 .
O41 Li8 Si3 143.92(8) . .
Li2 Li8 Si3 141.53(4) 3_666 .
Li2 Li8 Si3 141.53(4) 2_646 .
Li9 Li8 Si3 62.70(5) 3_656 .
Li9 Li8 Si3 62.70(5) 2_656 .
Li2 Li8 Si3 62.03(4) 4_565 .
Li2 Li8 Si3 62.03(4) . .
Si4 Li8 Si3 112.55(6) . .
O43 Li9 O62 111.62(7) . 4_565
O43 Li9 O33 107.40(7) . 3_656
O62 Li9 O33 110.66(7) 4_565 3_656
O43 Li9 O42 84.23(6) . 4_565
O62 Li9 O42 118.91(7) 4_565 4_565
O33 Li9 O42 120.01(7) 3_656 4_565
O43 Li9 Si4 42.93(3) . .
O62 Li9 Si4 126.67(6) 4_565 .
O33 Li9 Si4 121.20(6) 3_656 .
O42 Li9 Si4 41.35(3) 4_565 .
O43 Li9 Li18 119.27(8) . 3_656
O62 Li9 Li18 54.36(7) 4_565 3_656
O33 Li9 Li18 56.84(7) 3_656 3_656
O42 Li9 Li18 156.48(8) 4_565 3_656
Si4 Li9 Li18 162.17(7) . 3_656
O43 Li9 Li9 152.83(4) . 4
O62 Li9 Li9 89.76(4) 4_565 4
O33 Li9 Li9 47.15(4) 3_656 4
O42 Li9 Li9 100.37(4) 4_565 4
Si4 Li9 Li9 134.52(3) . 4
Li18 Li9 Li9 59.46(4) 3_656 4
O43 Li9 Li1 64.39(7) . 2_646
O62 Li9 Li1 105.79(7) 4_565 2_646
O33 Li9 Li1 48.82(6) 3_656 2_646
O42 Li9 Li1 132.59(7) 4_565 2_646
Si4 Li9 Li1 99.29(7) . 2_646
Li18 Li9 Li1 65.63(8) 3_656 2_646
Li9 Li9 Li1 94.48(6) 4 2_646
O43 Li9 Li18 62.16(6) . 1_655
O62 Li9 Li18 52.51(6) 4_565 1_655
O33 Li9 Li18 109.41(8) 3_656 1_655
O42 Li9 Li18 126.71(7) 4_565 1_655
Si4 Li9 Li18 96.62(6) . 1_655
Li18 Li9 Li18 69.81(4) 3_656 1_655
Li9 Li9 Li18 128.74(5) 4 1_655
Li1 Li9 Li18 69.67(7) 2_646 1_655
O43 Li9 Li8 108.34(6) . 3_656
O62 Li9 Li8 133.65(7) 4_565 3_656
O33 Li9 Li8 77.77(5) 3_656 3_656
O42 Li9 Li8 43.85(4) 4_565 3_656
Si4 Li9 Li8 72.53(4) . 3_656
Li18 Li9 Li8 120.93(6) 3_656 3_656
Li9 Li9 Li8 62.12(3) 4 3_656
Li1 Li9 Li8 112.06(7) 2_646 3_656
Li18 Li9 Li8 169.13(7) 1_655 3_656
O43 Li9 Si6 143.31(6) . 1_545
O62 Li9 Si6 33.96(3) 4_565 1_545
O33 Li9 Si6 100.37(5) 3_656 1_545
O42 Li9 Si6 102.31(6) 4_565 1_545
Si4 Li9 Si6 133.92(6) . 1_545
Li18 Li9 Si6 58.91(6) 3_656 1_545
Li9 Li9 Si6 62.30(3) 4 1_545
Li1 Li9 Si6 124.29(7) 2_646 1_545
Li18 Li9 Si6 86.43(6) 1_655 1_545
Li8 Li9 Si6 100.51(5) 3_656 1_545
O43 Li9 Li10 107.30(6) . 1_545
O62 Li9 Li10 78.41(5) 4_565 1_545
O33 Li9 Li10 137.14(7) 3_656 1_545
O42 Li9 Li10 41.38(4) 4_565 1_545
Si4 Li9 Li10 72.47(4) . 1_545
Li18 Li9 Li10 122.08(7) 3_656 1_545
Li9 Li9 Li10 92.89(4) 4 1_545
Li1 Li9 Li10 171.52(8) 2_646 1_545
Li18 Li9 Li10 108.63(7) 1_655 1_545
Li8 Li9 Li10 67.98(5) 3_656 1_545
Si6 Li9 Li10 63.19(4) 1_545 1_545
O61 Li10 O51 109.73(7) . 1_565
O61 Li10 O42 112.08(7) . 4_575
O51 Li10 O42 114.55(7) 1_565 4_575
O61 Li10 O23 115.48(7) . 4_575
O51 Li10 O23 101.92(6) 1_565 4_575
O42 Li10 O23 102.67(6) 4_575 4_575
O61 Li10 Li2 130.16(7) . 4_575
O51 Li10 Li2 119.78(7) 1_565 4_575
O42 Li10 Li2 52.08(5) 4_575 4_575
O23 Li10 Li2 50.59(4) 4_575 4_575
O61 Li10 Li11 130.40(7) . 1_565
O51 Li10 Li11 52.09(5) 1_565 1_565
O42 Li10 Li11 117.36(7) 4_575 1_565
O23 Li10 Li11 49.94(5) 4_575 1_565
Li2 Li10 Li11 81.03(7) 4_575 1_565
O61 Li10 Li12 87.44(6) . 1_565
O51 Li10 Li12 44.77(5) 1_565 1_565
O42 Li10 Li12 89.94(6) 4_575 1_565
O23 Li10 Li12 146.09(7) 4_575 1_565
Li2 Li10 Li12 132.11(7) 4_575 1_565
Li11 Li10 Li12 96.27(6) 1_565 1_565
O61 Li10 Li3 42.22(4) . .
O51 Li10 Li3 87.53(5) 1_565 .
O42 Li10 Li3 152.86(7) 4_575 .
O23 Li10 Li3 86.89(6) 4_575 .
Li2 Li10 Li3 131.35(7) 4_575 .
Li11 Li10 Li3 88.34(6) 1_565 .
Li12 Li10 Li3 96.06(6) 1_565 .
O61 Li10 Li9 78.90(5) . 1_565
O51 Li10 Li9 103.97(6) 1_565 1_565
O42 Li10 Li9 42.72(4) 4_575 1_565
O23 Li10 Li9 143.54(6) 4_575 1_565
Li2 Li10 Li9 93.92(6) 4_575 1_565
Li11 Li10 Li9 144.61(6) 1_565 1_565
Li12 Li10 Li9 61.51(5) 1_565 1_565
Li3 Li10 Li9 119.29(6) . 1_565
O61 Li10 Li10 39.10(4) . 4_575
O51 Li10 Li10 145.00(4) 1_565 4_575
O42 Li10 Li10 96.25(4) 4_575 4_575
O23 Li10 Li10 86.19(4) 4_575 4_575
Li2 Li10 Li10 91.82(5) 4_575 4_575
Li11 Li10 Li10 127.83(4) 1_565 4_575
Li12 Li10 Li10 124.04(4) 1_565 4_575
Li3 Li10 Li10 58.66(3) . 4_575
Li9 Li10 Li10 87.11(3) 1_565 4_575
O61 Li10 Si2 85.43(5) . .
O51 Li10 Si2 112.87(6) 1_565 .
O42 Li10 Si2 118.43(6) 4_575 .
O23 Li10 Si2 30.10(2) 4_575 .
Li2 Li10 Si2 71.17(5) 4_575 .
Li11 Li10 Si2 68.22(4) 1_565 .
Li12 Li10 Si2 151.34(6) 1_565 .
Li3 Li10 Si2 60.86(4) . .
Li9 Li10 Si2 143.00(5) 1_565 .
Li10 Li10 Si2 60.68(2) 4_575 .
O61 Li10 Si6 27.27(3) . .
O51 Li10 Si6 97.08(5) 1_565 .
O42 Li10 Si6 98.00(5) 4_575 .
O23 Li10 Si6 142.75(6) 4_575 .
Li2 Li10 Si6 138.88(6) 4_575 .
Li11 Li10 Si6 139.68(6) 1_565 .
Li12 Li10 Si6 63.24(4) 1_565 .
Li3 Li10 Si6 62.09(4) . .
Li9 Li10 Si6 57.43(4) 1_565 .
Li10 Li10 Si6 60.82(2) 4_575 .
Si2 Li10 Si6 112.69(4) . .
O11 Li11 O23 113.22(6) . .
O11 Li11 O23 113.22(6) . 4_565
O23 Li11 O23 117.62(9) . 4_565
O11 Li11 O51 115.51(9) . .
O23 Li11 O51 97.65(6) . .
O23 Li11 O51 97.65(6) 4_565 .
O11 Li11 Li10 131.39(6) . 4_575
O23 Li11 Li10 50.18(4) . 4_575
O23 Li11 Li10 114.14(8) 4_565 4_575
O51 Li11 Li10 47.57(4) . 4_575
O11 Li11 Li10 131.39(6) . 1_545
O23 Li11 Li10 114.14(8) . 1_545
O23 Li11 Li10 50.18(4) 4_565 1_545
O51 Li11 Li10 47.57(4) . 1_545
Li10 Li11 Li10 75.65(8) 4_575 1_545
O11 Li11 Li4 94.60(7) . 4_565
O23 Li11 Li4 94.06(7) . 4_565
O23 Li11 Li4 43.46(4) 4_565 4_565
O51 Li11 Li4 139.54(6) . 4_565
Li10 Li11 Li4 127.83(8) 4_575 4_565
Li10 Li11 Li4 92.42(5) 1_545 4_565
O11 Li11 Li4 94.60(7) . .
O23 Li11 Li4 43.46(4) . .
O23 Li11 Li4 94.06(7) 4_565 .
O51 Li11 Li4 139.54(6) . .
Li10 Li11 Li4 92.42(5) 4_575 .
Li10 Li11 Li4 127.83(8) 1_545 .
Li4 Li11 Li4 55.50(6) 4_565 .
O11 Li11 Li5 40.46(4) . 4_565
O23 Li11 Li5 151.29(7) . 4_565
O23 Li11 Li5 88.82(4) 4_565 4_565
O51 Li11 Li5 89.02(6) . 4_565
Li10 Li11 Li5 131.29(8) 4_575 4_565
Li10 Li11 Li5 90.94(5) 1_545 4_565
Li4 Li11 Li5 98.82(5) 4_565 4_565
Li4 Li11 Li5 129.94(8) . 4_565
O11 Li11 Li5 40.46(4) . .
O23 Li11 Li5 88.82(4) . .
O23 Li11 Li5 151.29(7) 4_565 .
O51 Li11 Li5 89.02(6) . .
Li10 Li11 Li5 90.94(5) 4_575 .
Li10 Li11 Li5 131.29(8) 1_545 .
Li4 Li11 Li5 129.94(8) 4_565 .
Li4 Li11 Li5 98.82(5) . .
Li5 Li11 Li5 63.29(6) 4_565 .
O11 Li11 Si1 31.71(4) . .
O23 Li11 Si1 99.15(6) . .
O23 Li11 Si1 99.15(6) 4_565 .
O51 Li11 Si1 147.22(8) . .
Li10 Li11 Si1 142.15(4) 4_575 .
Li10 Li11 Si1 142.15(4) 1_545 .
Li4 Li11 Si1 66.74(5) 4_565 .
Li4 Li11 Si1 66.74(5) . .
Li5 Li11 Si1 63.48(4) 4_565 .
Li5 Li11 Si1 63.48(4) . .
O11 Li11 Si5 84.04(6) . .
O23 Li11 Si5 112.02(6) . .
O23 Li11 Si5 112.02(6) 4_565 .
O51 Li11 Si5 31.47(3) . .
Li10 Li11 Si5 68.84(5) 4_575 .
Li10 Li11 Si5 68.84(5) 1_545 .
Li4 Li11 Si5 152.24(3) 4_565 .
Li4 Li11 Si5 152.24(3) . .
Li5 Li11 Si5 62.68(4) 4_565 .
Li5 Li11 Si5 62.68(4) . .
Si1 Li11 Si5 115.75(6) . .
O51 Li12 O53 83.40(8) . .
O51 Li12 O62 120.33(6) . .
O53 Li12 O62 104.57(7) . .
O51 Li12 O62 120.33(6) . 4_565
O53 Li12 O62 104.57(7) . 4_565
O62 Li12 O62 114.46(10) . 4_565
O51 Li12 Li18 157.41(13) . 1_655
O53 Li12 Li18 119.19(12) . 1_655
O62 Li12 Li18 57.24(5) . 1_655
O62 Li12 Li18 57.24(5) 4_565 1_655
O51 Li12 Si5 40.97(4) . .
O53 Li12 Si5 42.43(4) . .
O62 Li12 Si5 120.60(5) . .
O62 Li12 Si5 120.60(5) 4_565 .
Li18 Li12 Si5 161.62(12) 1_655 .
O51 Li12 Li10 43.07(4) . 1_545
O53 Li12 Li10 107.73(7) . 1_545
O62 Li12 Li10 139.76(10) . 1_545
O62 Li12 Li10 79.74(5) 4_565 1_545
Li18 Li12 Li10 121.62(9) 1_655 1_545
Si5 Li12 Li10 72.83(6) . 1_545
O51 Li12 Li10 43.07(4) . 4_575
O53 Li12 Li10 107.73(7) . 4_575
O62 Li12 Li10 79.74(5) . 4_575
O62 Li12 Li10 139.76(10) 4_565 4_575
Li18 Li12 Li10 121.62(9) 1_655 4_575
Si5 Li12 Li10 72.83(6) . 4_575
Li10 Li12 Li10 68.08(7) 1_545 4_575
O51 Li12 Li1 131.23(8) . 1_655
O53 Li12 Li1 64.06(7) . 1_655
O62 Li12 Li1 46.24(6) . 1_655
O62 Li12 Li1 103.15(9) 4_565 1_655
Li18 Li12 Li1 65.79(8) 1_655 1_655
Si5 Li12 Li1 99.14(8) . 1_655
Li10 Li12 Li1 171.68(10) 1_545 1_655
Li10 Li12 Li1 112.19(4) 4_575 1_655
O51 Li12 Li1 131.23(8) . 4_665
O53 Li12 Li1 64.06(7) . 4_665
O62 Li12 Li1 103.15(9) . 4_665
O62 Li12 Li1 46.24(6) 4_565 4_665
Li18 Li12 Li1 65.79(8) 1_655 4_665
Si5 Li12 Li1 99.14(8) . 4_665
Li10 Li12 Li1 112.19(4) 1_545 4_665
Li10 Li12 Li1 171.68(10) 4_575 4_665
Li1 Li12 Li1 66.26(8) 1_655 4_665
O51 Li12 Li9 102.08(8) . .
O53 Li12 Li9 143.29(4) . .
O62 Li12 Li9 103.57(8) . .
O62 Li12 Li9 41.33(4) 4_565 .
Li18 Li12 Li9 60.41(7) 1_655 .
Si5 Li12 Li9 132.16(6) . .
Li10 Li12 Li9 61.22(5) 1_545 .
Li10 Li12 Li9 100.06(8) 4_575 .
Li1 Li12 Li9 125.93(9) 1_655 .
Li1 Li12 Li9 86.92(6) 4_665 .
O51 Li12 Li9 102.08(8) . 4_565
O53 Li12 Li9 143.29(4) . 4_565
O62 Li12 Li9 41.33(4) . 4_565
O62 Li12 Li9 103.57(8) 4_565 4_565
Li18 Li12 Li9 60.41(7) 1_655 4_565
Si5 Li12 Li9 132.16(6) . 4_565
Li10 Li12 Li9 100.06(8) 1_545 4_565
Li10 Li12 Li9 61.22(5) 4_575 4_565
Li1 Li12 Li9 86.92(6) 1_655 4_565
Li1 Li12 Li9 125.93(9) 4_665 4_565
Li9 Li12 Li9 71.75(7) . 4_565
O71 Li13 O71 76.23(7) . 4_575
O71 Li13 O32 89.25(2) . .
O71 Li13 O32 164.90(8) 4_575 .
O71 Li13 O32 164.90(8) . 4_575
O71 Li13 O32 89.25(2) 4_575 4_575
O32 Li13 O32 104.89(9) . 4_575
O71 Li13 O63 94.52(8) . 1_455
O71 Li13 O63 94.52(8) 4_575 1_455
O32 Li13 O63 90.67(7) . 1_455
O32 Li13 O63 90.67(7) 4_575 1_455
O71 Li13 Li6 141.33(4) . 3_666
O71 Li13 Li6 141.33(4) 4_575 3_666
O32 Li13 Li6 52.44(5) . 3_666
O32 Li13 Li6 52.44(5) 4_575 3_666
O63 Li13 Li6 91.35(10) 1_455 3_666
O71 Li13 O22 89.70(8) . .
O71 Li13 O22 89.70(8) 4_575 .
O32 Li13 O22 86.07(7) . .
O32 Li13 O22 86.07(7) 4_575 .
O63 Li13 O22 174.64(11) 1_455 .
Li6 Li13 O22 83.29(9) 3_666 .
O71 Li13 Li7 47.06(5) . .
O71 Li13 Li7 87.48(8) 4_575 .
O32 Li13 Li7 85.53(5) . .
O32 Li13 Li7 137.78(11) 4_575 .
O63 Li13 Li7 47.77(5) 1_455 .
Li6 Li13 Li7 123.13(9) 3_666 .
O22 Li13 Li7 135.95(7) . .
O71 Li13 Li7 87.48(8) . 4_575
O71 Li13 Li7 47.06(5) 4_575 4_575
O32 Li13 Li7 137.78(11) . 4_575
O32 Li13 Li7 85.53(5) 4_575 4_575
O63 Li13 Li7 47.77(5) 1_455 4_575
Li6 Li13 Li7 123.13(9) 3_666 4_575
O22 Li13 Li7 135.95(7) . 4_575
Li7 Li13 Li7 62.16(8) . 4_575
O71 Li13 Si7 38.29(4) . .
O71 Li13 Si7 38.29(4) 4_575 .
O32 Li13 Si7 126.77(5) . .
O32 Li13 Si7 126.77(5) 4_575 .
O63 Li13 Si7 99.79(9) 1_455 .
Li6 Li13 Si7 168.86(12) 3_666 .
O22 Li13 Si7 85.57(7) . .
Li7 Li13 Si7 65.87(6) . .
Li7 Li13 Si7 65.87(6) 4_575 .
O71 Li13 Li4 80.95(5) . .
O71 Li13 Li4 127.52(10) 4_575 .
O32 Li13 Li4 44.05(4) . .
O32 Li13 Li4 105.39(9) 4_575 .
O63 Li13 Li4 134.20(6) 1_455 .
Li6 Li13 Li4 67.97(7) 3_666 .
O22 Li13 Li4 43.31(4) . .
Li7 Li13 Li4 109.79(4) . .
Li7 Li13 Li4 168.35(9) 4_575 .
Si7 Li13 Li4 103.59(7) . .
O71 Li13 Li4 127.52(10) . 4_575
O71 Li13 Li4 80.95(5) 4_575 4_575
O32 Li13 Li4 105.39(9) . 4_575
O32 Li13 Li4 44.04(4) 4_575 4_575
O63 Li13 Li4 134.20(6) 1_455 4_575
Li6 Li13 Li4 67.97(7) 3_666 4_575
O22 Li13 Li4 43.31(4) . 4_575
Li7 Li13 Li4 168.36(9) . 4_575
Li7 Li13 Li4 109.79(4) 4_575 4_575
Si7 Li13 Li4 103.59(7) . 4_575
Li4 Li13 Li4 76.74(8) . 4_575
O12 Li14 O22 103.54(7) . .
O12 Li14 O13 81.47(5) . .
O22 Li14 O13 98.92(6) . .
O12 Li14 O72 92.50(6) . .
O22 Li14 O72 103.74(6) . .
O13 Li14 O72 157.33(8) . .
O12 Li14 O71 152.31(8) . .
O22 Li14 O71 103.64(6) . .
O13 Li14 O71 99.38(6) . .
O72 Li14 O71 76.02(5) . .
O12 Li14 Li16 52.47(5) . 2_655
O22 Li14 Li16 137.71(8) . 2_655
O13 Li14 Li16 109.02(7) . 2_655
O72 Li14 Li16 52.08(5) . 2_655
O71 Li14 Li16 102.37(7) . 2_655
O12 Li14 Li4 110.22(7) . .
O22 Li14 Li4 52.26(5) . .
O13 Li14 Li4 50.98(5) . .
O72 Li14 Li4 149.44(7) . .
O71 Li14 Li4 90.66(6) . .
Li16 Li14 Li4 158.27(8) 2_655 .
O12 Li14 Si1 40.14(3) . .
O22 Li14 Si1 104.34(6) . .
O13 Li14 Si1 41.34(3) . .
O72 Li14 Si1 129.37(6) . .
O71 Li14 Si1 134.61(7) . .
Li16 Li14 Si1 79.19(5) 2_655 .
Li4 Li14 Si1 79.28(5) . .
O12 Li14 Li14 102.07(4) . 4_575
O22 Li14 Li14 50.80(4) . 4_575
O13 Li14 Li14 149.67(4) . 4_575
O72 Li14 Li14 52.95(4) . 4_575
O71 Li14 Li14 91.09(4) . 4_575
Li16 Li14 Li14 96.20(4) 2_655 4_575
Li4 Li14 Li14 100.92(5) . 4_575
Si1 Li14 Li14 134.19(3) . 4_575
O12 Li14 Si7 130.31(6) . .
O22 Li14 Si7 98.25(5) . .
O13 Li14 Si7 138.15(7) . .
O72 Li14 Si7 38.61(3) . .
O71 Li14 Si7 39.29(3) . .
Li16 Li14 Si7 81.76(5) 2_655 .
Li4 Li14 Si7 118.42(6) . .
Si1 Li14 Si7 157.13(6) . .
Li14 Li14 Si7 60.42(3) 4_575 .
O12 Li14 Li17 45.73(4) . .
O22 Li14 Li17 62.29(6) . .
O13 Li14 Li17 106.17(6) . .
O72 Li14 Li17 84.14(6) . .
O71 Li14 Li17 152.28(7) . .
Li16 Li14 Li17 79.48(7) 2_655 .
Li4 Li14 Li17 97.06(7) . .
Si1 Li14 Li17 73.10(4) . .
Li14 Li14 Li17 61.34(4) 4_575 .
Si7 Li14 Li17 115.62(6) . .
O12 Li14 Li13 160.42(8) . .
O22 Li14 Li13 57.13(5) . .
O13 Li14 Li13 103.34(6) . .
O72 Li14 Li13 89.66(6) . .
O71 Li14 Li13 46.54(5) . .
Li16 Li14 Li13 138.74(7) 2_655 .
Li4 Li14 Li13 62.11(6) . .
Si1 Li14 Li13 140.92(6) . .
Li14 Li14 Li13 64.21(3) 4_575 .
Si7 Li14 Li13 57.00(5) . .
Li17 Li14 Li13 115.33(7) . .
O73 Li15 O71 112.55(7) . 3_565
O73 Li15 O71 112.55(7) . 2
O71 Li15 O71 113.23(9) 3_565 2
O73 Li15 O72 80.40(7) . .
O71 Li15 O72 116.94(6) 3_565 .
O71 Li15 O72 116.94(6) 2 .
O73 Li15 Li19 130.18(14) . 3_665
O71 Li15 Li19 56.71(5) 3_565 3_665
O71 Li15 Li19 56.71(5) 2 3_665
O72 Li15 Li19 149.41(13) . 3_665
O73 Li15 Si7 40.20(4) . .
O71 Li15 Si7 123.21(5) 3_565 .
O71 Li15 Si7 123.21(5) 2 .
O72 Li15 Si7 40.20(4) . .
Li19 Li15 Si7 170.39(13) 3_665 .
O73 Li15 Li16 107.99(7) . 3_665
O71 Li15 Li16 129.46(9) 3_565 3_665
O71 Li15 Li16 75.58(5) 2 3_665
O72 Li15 Li16 43.33(4) . 3_665
Li19 Li15 Li16 113.84(9) 3_665 3_665
Si7 Li15 Li16 74.09(6) . 3_665
O73 Li15 Li16 107.99(7) . 2_655
O71 Li15 Li16 75.58(5) 3_565 2_655
O71 Li15 Li16 129.46(9) 2 2_655
O72 Li15 Li16 43.33(4) . 2_655
Li19 Li15 Li16 113.84(9) 3_665 2_655
Si7 Li15 Li16 74.09(6) . 2_655
Li16 Li15 Li16 63.97(7) 3_665 2_655
O73 Li15 Li14 73.85(6) . 3_565
O71 Li15 Li14 46.65(5) 3_565 3_565
O71 Li15 Li14 107.65(8) 2 3_565
O72 Li15 Li14 134.35(6) . 3_565
Li19 Li15 Li14 66.54(8) 3_665 3_565
Si7 Li15 Li14 105.99(6) . 3_565
Li16 Li15 Li14 175.54(6) 3_665 3_565
Li16 Li15 Li14 111.66(4) 2_655 3_565
O73 Li15 Li14 73.85(6) . 2
O71 Li15 Li14 107.65(8) 3_565 2
O71 Li15 Li14 46.65(5) 2 2
O72 Li15 Li14 134.35(6) . 2
Li19 Li15 Li14 66.54(8) 3_665 2
Si7 Li15 Li14 105.99(6) . 2
Li16 Li15 Li14 111.66(4) 3_665 2
Li16 Li15 Li14 175.54(6) 2_655 2
Li14 Li15 Li14 72.69(7) 3_565 2
O73 Li15 Si7 90.86(4) . 3_565
O71 Li15 Si7 30.627(15) 3_565 3_565
O71 Li15 Si7 143.79(8) 2 3_565
O72 Li15 Si7 93.16(4) . 3_565
Li19 Li15 Si7 87.11(4) 3_665 3_565
Si7 Li15 Si7 92.63(4) . 3_565
Li16 Li15 Si7 124.49(7) 3_665 3_565
Li16 Li15 Si7 60.56(3) 2_655 3_565
Li14 Li15 Si7 51.11(3) 3_565 3_565
Li14 Li15 Si7 123.76(7) 2 3_565
O73 Li15 Si7 90.86(4) . 3_575
O71 Li15 Si7 143.79(8) 3_565 3_575
O71 Li15 Si7 30.627(15) 2 3_575
O72 Li15 Si7 93.16(4) . 3_575
Li19 Li15 Si7 87.11(4) 3_665 3_575
Si7 Li15 Si7 92.63(4) . 3_575
Li16 Li15 Si7 60.56(3) 3_665 3_575
Li16 Li15 Si7 124.49(7) 2_655 3_575
Li14 Li15 Si7 123.76(7) 3_565 3_575
Li14 Li15 Si7 51.11(3) 2 3_575
Si7 Li15 Si7 173.65(8) 3_565 3_575
O52 Li16 O73 113.67(7) 4_565 1_645
O52 Li16 O12 104.20(6) 4_565 2_645
O73 Li16 O12 111.63(6) 1_645 2_645
O52 Li16 O72 121.38(7) 4_565 3_665
O73 Li16 O72 107.17(6) 1_645 3_665
O12 Li16 O72 97.42(6) 2_645 3_665
O52 Li16 Li14 153.55(8) 4_565 2_645
O73 Li16 Li14 89.87(6) 1_645 2_645
O12 Li16 Li14 53.41(5) 2_645 2_645
O72 Li16 Li14 57.28(5) 3_665 2_645
O52 Li16 Li5 53.51(5) 4_565 4_565
O73 Li16 Li5 129.01(7) 1_645 4_565
O12 Li16 Li5 50.70(4) 2_645 4_565
O72 Li16 Li5 121.30(7) 3_665 4_565
Li14 Li16 Li5 102.68(7) 2_645 4_565
O52 Li16 Li7 43.41(4) 4_565 4_665
O73 Li16 Li7 80.78(5) 1_645 4_665
O12 Li16 Li7 145.51(6) 2_645 4_665
O72 Li16 Li7 109.76(6) 3_665 4_665
Li14 Li16 Li7 161.05(7) 2_645 4_665
Li5 Li16 Li7 95.99(6) 4_565 4_665
O52 Li16 Li15 94.85(6) 4_565 3_665
O73 Li16 Li15 85.96(5) 1_645 3_665
O12 Li16 Li15 145.12(7) 2_645 3_665
O72 Li16 Li15 47.80(5) 3_665 3_665
Li14 Li16 Li15 98.86(6) 2_645 3_665
Li5 Li16 Li15 138.23(7) 4_565 3_665
Li7 Li16 Li15 64.26(5) 4_665 3_665
O52 Li16 Si7 98.81(5) 4_565 1_645
O73 Li16 Si7 28.40(3) 1_645 1_645
O12 Li16 Si7 140.02(6) 2_645 1_645
O72 Li16 Si7 97.85(5) 3_665 1_645
Li14 Li16 Si7 107.59(6) 2_645 1_645
Li5 Li16 Si7 139.46(6) 4_565 1_645
Li7 Li16 Si7 57.88(4) 4_665 1_645
Li15 Li16 Si7 62.03(3) 3_665 1_645
O52 Li16 Li16 95.52(4) 4_565 4
O73 Li16 Li16 38.36(4) 1_645 4
O12 Li16 Li16 85.38(4) 2_645 4
O72 Li16 Li16 140.52(4) 3_665 4
Li14 Li16 Li16 96.20(4) 2_645 4
Li5 Li16 Li16 90.81(4) 4_565 4
Li7 Li16 Li16 86.67(4) 4_665 4
Li15 Li16 Li16 121.99(3) 3_665 4
Si7 Li16 Li16 60.00(2) 1_645 4
O52 Li16 Li16 84.48(4) 4_565 4_565
O73 Li16 Li16 141.64(4) 1_645 4_565
O12 Li16 Li16 94.62(4) 2_645 4_565
O72 Li16 Li16 39.48(4) 3_665 4_565
Li14 Li16 Li16 83.80(4) 2_645 4_565
Li5 Li16 Li16 89.19(4) 4_565 4_565
Li7 Li16 Li16 93.33(4) 4_665 4_565
Li15 Li16 Li16 58.01(3) 3_665 4_565
Si7 Li16 Li16 120.00(2) 1_645 4_565
Li16 Li16 Li16 180.0 4 4_565
O52 Li16 Si1 115.11(5) 4_565 3_655
O73 Li16 Si1 85.19(5) 1_645 3_655
O12 Li16 Si1 26.52(2) 2_645 3_655
O72 Li16 Si1 108.33(5) 3_665 3_655
Li14 Li16 Si1 52.36(4) 2_645 3_655
Li5 Li16 Si1 66.32(4) 4_565 3_655
Li7 Li16 Si1 141.77(5) 4_665 3_655
Li15 Li16 Si1 149.82(6) 3_665 3_655
Si7 Li16 Si1 113.57(4) 1_645 3_655
Li16 Li16 Si1 61.34(2) 4 3_655
Li16 Li16 Si1 118.66(2) 4_565 3_655
O12 Li17 O12 124.60(11) . 4_575
O12 Li17 O21 116.48(6) . .
O12 Li17 O21 116.48(6) 4_575 .
O12 Li17 O22 90.47(8) . .
O12 Li17 O22 90.47(8) 4_575 .
O21 Li17 O22 72.55(7) . .
O12 Li17 Li14 100.41(9) . 4_575
O12 Li17 Li14 48.04(5) 4_575 4_575
O21 Li17 Li14 107.73(9) . 4_575
O22 Li17 Li14 46.07(5) . 4_575
O12 Li17 Li14 48.04(5) . .
O12 Li17 Li14 100.40(9) 4_575 .
O21 Li17 Li14 107.73(9) . .
O22 Li17 Li14 46.07(5) . .
Li14 Li17 Li14 57.31(7) 4_575 .
O12 Li17 Li5 45.72(5) . 3_665
O12 Li17 Li5 105.69(9) 4_575 3_665
O21 Li17 Li5 129.73(8) . 3_665
O22 Li17 Li5 135.03(7) . 3_665
Li14 Li17 Li5 120.84(9) 4_575 3_665
Li14 Li17 Li5 89.31(6) . 3_665
O12 Li17 Li5 105.69(9) . 2_655
O12 Li17 Li5 45.72(5) 4_575 2_655
O21 Li17 Li5 129.73(8) . 2_655
O22 Li17 Li5 135.03(7) . 2_655
Li14 Li17 Li5 89.31(6) 4_575 2_655
Li14 Li17 Li5 120.84(9) . 2_655
Li5 Li17 Li5 66.32(7) 3_665 2_655
O12 Li17 Si2 106.54(7) . .
O12 Li17 Si2 106.53(7) 4_575 .
O21 Li17 Si2 35.81(4) . .
O22 Li17 Si2 36.74(4) . .
Li14 Li17 Si2 76.43(7) 4_575 .
Li14 Li17 Si2 76.43(7) . .
Li5 Li17 Si2 146.58(4) 3_665 .
Li5 Li17 Si2 146.58(4) 2_655 .
O12 Li17 Li5 83.23(4) . .
O12 Li17 Li5 150.17(9) 4_575 .
O21 Li17 Li5 44.21(4) . .
O22 Li17 Li5 100.72(7) . .
Li14 Li17 Li5 146.20(10) 4_575 .
Li14 Li17 Li5 107.29(5) . .
Li5 Li17 Li5 85.79(6) 3_665 .
Li5 Li17 Li5 122.37(9) 2_655 .
Si2 Li17 Li5 70.40(5) . .
O12 Li17 Li5 150.17(9) . 4_575
O12 Li17 Li5 83.23(4) 4_575 4_575
O21 Li17 Li5 44.21(4) . 4_575
O22 Li17 Li5 100.71(7) . 4_575
Li14 Li17 Li5 107.29(5) 4_575 4_575
Li14 Li17 Li5 146.20(10) . 4_575
Li5 Li17 Li5 122.37(9) 3_665 4_575
Li5 Li17 Li5 85.79(6) 2_655 4_575
Si2 Li17 Li5 70.40(5) . 4_575
Li5 Li17 Li5 67.62(7) . 4_575
O12 Li17 Si1 147.69(10) . 1_565
O12 Li17 Si1 26.64(2) 4_575 1_565
O21 Li17 Si1 89.93(4) . 1_565
O22 Li17 Si1 79.61(4) . 1_565
Li14 Li17 Si1 51.25(3) 4_575 1_565
Li14 Li17 Si1 108.42(7) . 1_565
Li5 Li17 Si1 129.78(7) 3_665 1_565
Li5 Li17 Si1 64.25(3) 2_655 1_565
Si2 Li17 Si1 83.61(4) . 1_565
Li5 Li17 Si1 128.68(7) . 1_565
Li5 Li17 Si1 62.10(3) 4_575 1_565
O62 Li18 O62 75.17(8) 3_666 2_646
O62 Li18 O62 165.59(9) 3_666 4_465
O62 Li18 O62 90.53(2) 2_646 4_465
O62 Li18 O62 90.53(2) 3_666 1_455
O62 Li18 O62 165.59(9) 2_646 1_455
O62 Li18 O62 103.70(10) 4_465 1_455
O62 Li18 O33 92.91(10) 3_666 .
O62 Li18 O33 92.91(10) 2_646 .
O62 Li18 O33 89.57(9) 4_465 .
O62 Li18 O33 89.57(9) 1_455 .
O62 Li18 Li12 142.21(4) 3_666 1_455
O62 Li18 Li12 142.21(4) 2_646 1_455
O62 Li18 Li12 51.86(5) 4_465 1_455
O62 Li18 Li12 51.86(5) 1_455 1_455
O33 Li18 Li12 90.52(11) . 1_455
O62 Li18 O43 93.45(9) 3_666 1_455
O62 Li18 O43 93.45(9) 2_646 1_455
O62 Li18 O43 85.48(8) 4_465 1_455
O62 Li18 O43 85.48(8) 1_455 1_455
O33 Li18 O43 171.97(12) . 1_455
Li12 Li18 O43 81.45(9) 1_455 1_455
O62 Li18 Li9 46.69(5) 3_666 2_656
O62 Li18 Li9 86.22(9) 2_646 2_656
O62 Li18 Li9 135.67(13) 4_465 2_656
O62 Li18 Li9 85.19(6) 1_455 2_656
O33 Li18 Li9 46.61(6) . 2_656
Li12 Li18 Li9 121.72(11) 1_455 2_656
O43 Li18 Li9 138.83(8) 1_455 2_656
O62 Li18 Li9 86.22(9) 3_666 3_656
O62 Li18 Li9 46.69(5) 2_646 3_656
O62 Li18 Li9 85.19(6) 4_465 3_656
O62 Li18 Li9 135.67(13) 1_455 3_656
O33 Li18 Li9 46.61(6) . 3_656
Li12 Li18 Li9 121.72(11) 1_455 3_656
O43 Li18 Li9 138.83(8) 1_455 3_656
Li9 Li18 Li9 61.08(9) 2_656 3_656
O62 Li18 Si6 37.78(4) 3_666 3_666
O62 Li18 Si6 37.78(4) 2_646 3_666
O62 Li18 Si6 127.81(5) 4_465 3_666
O62 Li18 Si6 127.81(5) 1_455 3_666
O33 Li18 Si6 97.77(9) . 3_666
Li12 Li18 Si6 171.71(14) 1_455 3_666
O43 Li18 Si6 90.26(9) 1_455 3_666
Li9 Li18 Si6 65.05(6) 2_656 3_666
Li9 Li18 Si6 65.05(6) 3_656 3_666
O62 Li18 Li9 129.44(12) 3_666 1_455
O62 Li18 Li9 82.63(6) 2_646 1_455
O62 Li18 Li9 44.58(5) 4_465 1_455
O62 Li18 Li9 105.78(10) 1_455 1_455
O33 Li18 Li9 133.58(7) . 1_455
Li12 Li18 Li9 68.22(7) 1_455 1_455
O43 Li18 Li9 42.81(5) 1_455 1_455
Li9 Li18 Li9 168.84(9) 2_656 1_455
Li9 Li18 Li9 110.18(4) 3_656 1_455
Si6 Li18 Li9 105.56(8) 3_666 1_455
O62 Li18 Li9 82.63(6) 3_666 4_465
O62 Li18 Li9 129.44(12) 2_646 4_465
O62 Li18 Li9 105.78(10) 4_465 4_465
O62 Li18 Li9 44.58(5) 1_455 4_465
O33 Li18 Li9 133.58(7) . 4_465
Li12 Li18 Li9 68.22(7) 1_455 4_465
O43 Li18 Li9 42.81(5) 1_455 4_465
Li9 Li18 Li9 110.18(4) 2_656 4_465
Li9 Li18 Li9 168.84(9) 3_656 4_465
Si6 Li18 Li9 105.56(8) 3_666 4_465
Li9 Li18 Li9 77.49(9) 1_455 4_465
O71 Li19 O71 106.18(11) 4_665 1_655
O71 Li19 O32 164.41(10) 4_665 1_655
O71 Li19 O32 89.22(2) 1_655 1_655
O71 Li19 O32 89.22(2) 4_665 4_665
O71 Li19 O32 164.41(10) 1_655 4_665
O32 Li19 O32 75.30(8) 1_655 4_665
O71 Li19 Li15 53.17(5) 4_665 3_665
O71 Li19 Li15 53.17(5) 1_655 3_665
O32 Li19 Li15 141.85(5) 1_655 3_665
O32 Li19 Li15 141.85(5) 4_665 3_665
O71 Li19 O53 87.51(9) 4_665 .
O71 Li19 O53 87.51(9) 1_655 .
O32 Li19 O53 95.78(11) 1_655 .
O32 Li19 O53 95.78(11) 4_665 .
Li15 Li19 O53 89.35(11) 3_665 .
O71 Li19 O13 88.35(10) 4_665 1_655
O71 Li19 O13 88.35(10) 1_655 1_655
O32 Li19 O13 89.68(10) 1_655 1_655
O32 Li19 O13 89.68(10) 4_665 1_655
Li15 Li19 O13 83.74(11) 3_665 1_655
O53 Li19 O13 173.09(12) . 1_655
O71 Li19 Li7 45.65(5) 4_665 4_665
O71 Li19 Li7 108.85(11) 1_655 4_665
O32 Li19 Li7 131.95(14) 1_655 4_665
O32 Li19 Li7 83.55(7) 4_665 4_665
Li15 Li19 Li7 74.36(8) 3_665 4_665
O53 Li19 Li7 43.67(6) . 4_665
O13 Li19 Li7 133.36(8) 1_655 4_665
O71 Li19 Li7 108.85(11) 4_665 1_655
O71 Li19 Li7 45.65(5) 1_655 1_655
O32 Li19 Li7 83.55(7) 1_655 1_655
O32 Li19 Li7 131.95(14) 4_665 1_655
Li15 Li19 Li7 74.36(8) 3_665 1_655
O53 Li19 Li7 43.67(6) . 1_655
O13 Li19 Li7 133.36(8) 1_655 1_655
Li7 Li19 Li7 79.46(10) 4_665 1_655
O71 Li19 Li4 131.85(14) 4_665 1_655
O71 Li19 Li4 83.58(7) 1_655 1_655
O32 Li19 Li4 45.95(6) 1_655 1_655
O32 Li19 Li4 84.25(9) 4_665 1_655
Li15 Li19 Li4 114.59(12) 3_665 1_655
O53 Li19 Li4 140.58(9) . 1_655
O13 Li19 Li4 44.12(6) 1_655 1_655
Li7 Li19 Li4 167.57(9) 4_665 1_655
Li7 Li19 Li4 110.72(4) 1_655 1_655
O71 Li19 Li4 83.58(7) 4_665 4_665
O71 Li19 Li4 131.85(14) 1_655 4_665
O32 Li19 Li4 84.25(9) 1_655 4_665
O32 Li19 Li4 45.95(6) 4_665 4_665
Li15 Li19 Li4 114.59(12) 3_665 4_665
O53 Li19 Li4 140.58(9) . 4_665
O13 Li19 Li4 44.12(6) 1_655 4_665
Li7 Li19 Li4 110.72(4) 4_665 4_665
Li7 Li19 Li4 167.57(9) 1_655 4_665
Li4 Li19 Li4 58.30(9) 1_655 4_665
O71 Li19 Si3 126.90(5) 4_665 1_655
O71 Li19 Si3 126.90(5) 1_655 1_655
O32 Li19 Si3 37.89(4) 1_655 1_655
O32 Li19 Si3 37.89(4) 4_665 1_655
Li15 Li19 Si3 177.95(16) 3_665 1_655
O53 Li19 Si3 92.69(10) . 1_655
O13 Li19 Si3 94.21(10) 1_655 1_655
Li7 Li19 Si3 107.16(9) 4_665 1_655
Li7 Li19 Si3 107.16(9) 1_655 1_655
Li4 Li19 Si3 63.69(6) 1_655 1_655
Li4 Li19 Si3 63.69(6) 4_665 1_655
O11 Si1 O12 111.20(2) . 4_565
O11 Si1 O12 111.20(2) . .
O12 Si1 O12 111.16(3) 4_565 .
O11 Si1 O13 111.81(4) . .
O12 Si1 O13 105.60(2) 4_565 .
O12 Si1 O13 105.60(2) . .
O11 Si1 Li14 126.43(4) . 4_565
O12 Si1 Li14 52.03(3) 4_565 4_565
O12 Si1 Li14 122.34(4) . 4_565
O13 Si1 Li14 53.58(3) . 4_565
O11 Si1 Li14 126.43(4) . .
O12 Si1 Li14 122.34(4) 4_565 .
O12 Si1 Li14 52.03(3) . .
O13 Si1 Li14 53.58(3) . .
Li14 Si1 Li14 88.39(7) 4_565 .
O11 Si1 Li11 39.64(4) . .
O12 Si1 Li11 123.753(17) 4_565 .
O12 Si1 Li11 123.753(18) . .
O13 Si1 Li11 72.16(4) . .
Li14 Si1 Li11 101.59(4) 4_565 .
Li14 Si1 Li11 101.59(4) . .
O11 Si1 Li5 31.96(2) . .
O12 Si1 Li5 129.40(3) 4_565 .
O12 Si1 Li5 79.47(3) . .
O13 Si1 Li5 119.21(3) . .
Li14 Si1 Li5 157.52(4) 4_565 .
Li14 Si1 Li5 103.48(4) . .
Li11 Si1 Li5 57.68(4) . .
O11 Si1 Li5 31.96(2) . 4_565
O12 Si1 Li5 79.47(3) 4_565 4_565
O12 Si1 Li5 129.40(3) . 4_565
O13 Si1 Li5 119.21(3) . 4_565
Li14 Si1 Li5 103.48(4) 4_565 4_565
Li14 Si1 Li5 157.52(4) . 4_565
Li11 Si1 Li5 57.68(4) . 4_565
Li5 Si1 Li5 59.41(5) . 4_565
O11 Si1 Li17 84.80(4) . 1_545
O12 Si1 Li17 31.88(4) 4_565 1_545
O12 Si1 Li17 140.45(4) . 1_545
O13 Si1 Li17 100.80(4) . 1_545
Li14 Si1 Li17 55.65(5) 4_565 1_545
Li14 Si1 Li17 143.60(5) . 1_545
Li11 Si1 Li17 92.05(4) . 1_545
Li5 Si1 Li17 112.26(5) . 1_545
Li5 Si1 Li17 53.53(5) 4_565 1_545
O11 Si1 Li17 84.80(4) . .
O12 Si1 Li17 140.45(4) 4_565 .
O12 Si1 Li17 31.88(4) . .
O13 Si1 Li17 100.80(4) . .
Li14 Si1 Li17 143.60(5) 4_565 .
Li14 Si1 Li17 55.65(5) . .
Li11 Si1 Li17 92.05(4) . .
Li5 Si1 Li17 53.53(5) . .
Li5 Si1 Li17 112.26(5) 4_565 .
Li17 Si1 Li17 158.25(9) 1_545 .
O11 Si1 Li5 99.83(3) . 2_645
O12 Si1 Li5 33.01(3) 4_565 2_645
O12 Si1 Li5 88.48(3) . 2_645
O13 Si1 Li5 136.81(3) . 2_645
Li14 Si1 Li5 84.18(4) 4_565 2_645
Li14 Si1 Li5 125.79(4) . 2_645
Li11 Si1 Li5 132.54(4) . 2_645
Li5 Si1 Li5 103.29(2) . 2_645
Li5 Si1 Li5 75.05(4) 4_565 2_645
Li17 Si1 Li5 52.48(5) 1_545 2_645
Li17 Si1 Li5 110.95(5) . 2_645
Si1 O11 Li5 120.99(4) . .
Si1 O11 Li5 120.99(4) . 4_565
Li5 O11 Li5 106.74(8) . 4_565
Si1 O11 Li11 108.65(6) . .
Li5 O11 Li11 96.94(5) . .
Li5 O11 Li11 96.94(5) 4_565 .
Si1 O12 Li17 121.48(6) . .
Si1 O12 Li16 120.83(4) . 2_655
Li17 O12 Li16 113.08(7) . 2_655
Si1 O12 Li5 120.20(4) . 3_665
Li17 O12 Li5 90.07(8) . 3_665
Li16 O12 Li5 78.68(5) 2_655 3_665
Si1 O12 Li14 87.83(4) . .
Li17 O12 Li14 86.23(8) . .
Li16 O12 Li14 74.11(6) 2_655 .
Li5 O12 Li14 148.48(6) 3_665 .
Si1 O13 Li4 120.80(4) . .
Si1 O13 Li4 120.80(4) . 4_565
Li4 O13 Li4 84.88(8) . 4_565
Si1 O13 Li14 85.08(4) . 4_565
Li4 O13 Li14 152.98(6) . 4_565
Li4 O13 Li14 74.10(5) 4_565 4_565
Si1 O13 Li14 85.08(4) . .
Li4 O13 Li14 74.10(5) . .
Li4 O13 Li14 152.98(6) 4_565 .
Li14 O13 Li14 119.33(9) 4_565 .
Si1 O13 Li19 157.05(7) . 1_455
Li4 O13 Li19 74.67(6) . 1_455
Li4 O13 Li19 74.67(6) 4_565 1_455
Li14 O13 Li19 83.39(5) 4_565 1_455
Li14 O13 Li19 83.39(5) . 1_455
O21 Si2 O23 112.09(2) . .
O21 Si2 O23 112.09(2) . 4_575
O23 Si2 O23 110.93(3) . 4_575
O21 Si2 O22 110.71(3) . .
O23 Si2 O22 105.30(2) . .
O23 Si2 O22 105.30(2) 4_575 .
O21 Si2 Li4 124.26(3) . 4_575
O23 Si2 Li4 123.55(3) . 4_575
O23 Si2 Li4 51.96(4) 4_575 4_575
O22 Si2 Li4 53.44(3) . 4_575
O21 Si2 Li4 124.26(3) . .
O23 Si2 Li4 51.96(4) . .
O23 Si2 Li4 123.55(3) 4_575 .
O22 Si2 Li4 53.44(3) . .
Li4 Si2 Li4 90.38(6) 4_575 .
O21 Si2 Li17 47.50(5) . .
O23 Si2 Li17 124.531(17) . .
O23 Si2 Li17 124.533(17) 4_575 .
O22 Si2 Li17 63.21(5) . .
Li4 Si2 Li17 93.88(5) 4_575 .
Li4 Si2 Li17 93.88(5) . .
O21 Si2 Li3 42.03(4) . .
O23 Si2 Li3 89.73(3) . .
O23 Si2 Li3 89.73(3) 4_575 .
O22 Si2 Li3 152.74(4) . .
Li4 Si2 Li3 134.59(3) 4_575 .
Li4 Si2 Li3 134.59(3) . .
Li17 Si2 Li3 89.53(6) . .
O21 Si2 Li10 92.55(3) . 4_575
O23 Si2 Li10 37.86(3) . 4_575
O23 Si2 Li10 90.99(3) 4_575 4_575
O22 Si2 Li10 143.01(3) . 4_575
Li4 Si2 Li10 133.76(4) 4_575 4_575
Li4 Si2 Li10 89.82(4) . 4_575
Li17 Si2 Li10 132.22(4) . 4_575
Li3 Si2 Li10 56.63(4) . 4_575
O21 Si2 Li10 92.55(3) . .
O23 Si2 Li10 90.99(3) . .
O23 Si2 Li10 37.86(3) 4_575 .
O22 Si2 Li10 143.01(3) . .
Li4 Si2 Li10 89.82(4) 4_575 .
Li4 Si2 Li10 133.76(4) . .
Li17 Si2 Li10 132.22(4) . .
Li3 Si2 Li10 56.63(4) . .
Li10 Si2 Li10 58.64(5) 4_575 .
O21 Si2 Li11 82.40(3) . .
O23 Si2 Li11 32.98(4) . .
O23 Si2 Li11 139.01(4) 4_575 .
O22 Si2 Li11 104.42(3) . .
Li4 Si2 Li11 148.48(5) 4_575 .
Li4 Si2 Li11 58.66(4) . .
Li17 Si2 Li11 94.02(4) . .
Li3 Si2 Li11 75.93(3) . .
Li10 Si2 Li11 48.99(4) 4_575 .
Li10 Si2 Li11 106.93(4) . .
O21 Si2 Li11 82.40(3) . 1_565
O23 Si2 Li11 139.01(4) . 1_565
O23 Si2 Li11 32.98(4) 4_575 1_565
O22 Si2 Li11 104.42(3) . 1_565
Li4 Si2 Li11 58.66(4) 4_575 1_565
Li4 Si2 Li11 148.48(5) . 1_565
Li17 Si2 Li11 94.02(4) . 1_565
Li3 Si2 Li11 75.93(3) . 1_565
Li10 Si2 Li11 106.93(4) 4_575 1_565
Li10 Si2 Li11 48.99(4) . 1_565
Li11 Si2 Li11 150.63(7) . 1_565
Si2 O21 Li5 127.02(4) . 4_575
Si2 O21 Li5 127.02(4) . .
Li5 O21 Li5 105.79(8) 4_575 .
Si2 O21 Li17 96.69(7) . .
Li5 O21 Li17 88.16(6) 4_575 .
Li5 O21 Li17 88.16(6) . .
Si2 O21 Li3 106.34(6) . .
Li5 O21 Li3 78.10(5) 4_575 .
Li5 O21 Li3 78.10(5) . .
Li17 O21 Li3 156.97(9) . .
Si2 O22 Li4 83.80(4) . .
Si2 O22 Li4 83.80(4) . 4_575
Li4 O22 Li4 122.83(8) . 4_575
Si2 O22 Li14 130.02(4) . .
Li4 O22 Li14 73.50(5) . .
Li4 O22 Li14 145.69(6) 4_575 .
Si2 O22 Li14 130.02(4) . 4_575
Li4 O22 Li14 145.69(6) . 4_575
Li4 O22 Li14 73.50(5) 4_575 4_575
Li14 O22 Li14 78.39(8) . 4_575
Si2 O22 Li17 80.05(5) . .
Li4 O22 Li17 116.13(4) . .
Li4 O22 Li17 116.13(4) 4_575 .
Li14 O22 Li17 71.64(6) . .
Li14 O22 Li17 71.64(6) 4_575 .
Si2 O22 Li13 136.66(6) . .
Li4 O22 Li13 76.03(5) . .
Li4 O22 Li13 76.03(5) 4_575 .
Li14 O22 Li13 80.16(6) . .
Li14 O22 Li13 80.16(6) 4_575 .
Li17 O22 Li13 143.29(7) . .
Si2 O23 Li4 86.38(4) . .
Si2 O23 Li2 127.59(4) . .
Li4 O23 Li2 90.93(6) . .
Si2 O23 Li11 120.50(5) . .
Li4 O23 Li11 91.47(7) . .
Li2 O23 Li11 111.88(6) . .
Si2 O23 Li10 112.04(4) . 4_575
Li4 O23 Li10 161.57(6) . 4_575
Li2 O23 Li10 77.51(6) . 4_575
Li11 O23 Li10 79.88(7) . 4_575
O31 Si3 O33 114.47(4) . .
O31 Si3 O32 111.13(2) . 4_565
O33 Si3 O32 106.57(2) . 4_565
O31 Si3 O32 111.13(2) . .
O33 Si3 O32 106.57(2) . .
O32 Si3 O32 106.52(3) 4_565 .
O31 Si3 Li1 136.51(7) . .
O33 Si3 Li1 53.47(4) . .
O32 Si3 Li1 112.31(7) 4_565 .
O32 Si3 Li1 53.59(4) . .
O31 Si3 Li1 136.51(7) . 4_565
O33 Si3 Li1 53.47(4) . 4_565
O32 Si3 Li1 53.59(4) 4_565 4_565
O32 Si3 Li1 112.31(7) . 4_565
Li1 Si3 Li1 74.78(12) . 4_565
O31 Si3 Li19 135.09(8) . 1_455
O33 Si3 Li19 110.44(8) . 1_455
O32 Si3 Li19 53.678(19) 4_565 1_455
O32 Si3 Li19 53.678(19) . 1_455
Li1 Si3 Li19 73.43(8) . 1_455
Li1 Si3 Li19 73.43(8) 4_565 1_455
O31 Si3 Li4 82.59(3) . 4_565
O33 Si3 Li4 148.47(3) . 4_565
O32 Si3 Li4 42.08(3) 4_565 4_565
O32 Si3 Li4 89.85(3) . 4_565
Li1 Si3 Li4 131.15(6) . 4_565
Li1 Si3 Li4 95.61(5) 4_565 4_565
Li19 Si3 Li4 58.11(7) 1_455 4_565
O31 Si3 Li4 82.59(3) . .
O33 Si3 Li4 148.47(3) . .
O32 Si3 Li4 89.85(3) 4_565 .
O32 Si3 Li4 42.08(3) . .
Li1 Si3 Li4 95.61(5) . .
Li1 Si3 Li4 131.15(6) 4_565 .
Li19 Si3 Li4 58.11(7) 1_455 .
Li4 Si3 Li4 54.96(5) 4_565 .
O31 Si3 Li8 35.83(4) . .
O33 Si3 Li8 78.63(4) . .
O32 Si3 Li8 124.870(19) 4_565 .
O32 Si3 Li8 124.870(19) . .
Li1 Si3 Li8 113.49(7) . .
Li1 Si3 Li8 113.49(7) 4_565 .
Li19 Si3 Li8 170.92(8) 1_455 .
Li4 Si3 Li8 114.16(4) 4_565 .
Li4 Si3 Li8 114.16(4) . .
O31 Si3 Li2 33.51(3) . .
O33 Si3 Li2 124.66(3) . .
O32 Si3 Li2 125.44(3) 4_565 .
O32 Si3 Li2 77.71(3) . .
Li1 Si3 Li2 112.59(7) . .
Li1 Si3 Li2 169.97(8) 4_565 .
Li19 Si3 Li2 114.66(7) 1_455 .
Li4 Si3 Li2 84.56(4) 4_565 .
Li4 Si3 Li2 56.55(4) . .
Li8 Si3 Li2 57.84(4) . .
O31 Si3 Li2 33.51(3) . 4_565
O33 Si3 Li2 124.66(3) . 4_565
O32 Si3 Li2 77.71(3) 4_565 4_565
O32 Si3 Li2 125.43(3) . 4_565
Li1 Si3 Li2 169.97(8) . 4_565
Li1 Si3 Li2 112.59(7) 4_565 4_565
Li19 Si3 Li2 114.66(7) 1_455 4_565
Li4 Si3 Li2 56.55(4) 4_565 4_565
Li4 Si3 Li2 84.56(4) . 4_565
Li8 Si3 Li2 57.84(4) . 4_565
Li2 Si3 Li2 59.28(5) . 4_565
Si3 O31 Li2 118.81(5) . 4_565
Si3 O31 Li2 118.81(5) . .
Li2 O31 Li2 103.42(8) 4_565 .
Si3 O31 Li8 114.82(7) . .
Li2 O31 Li8 98.69(6) 4_565 .
Li2 O31 Li8 98.70(6) . .
Si3 O32 Li4 103.40(5) . .
Si3 O32 Li6 112.03(5) . 3_666
Li4 O32 Li6 94.48(7) . 3_666
Si3 O32 Li1 85.93(5) . .
Li4 O32 Li1 170.03(7) . .
Li6 O32 Li1 85.09(10) 3_666 .
Si3 O32 Li19 88.43(5) . 1_455
Li4 O32 Li19 81.18(10) . 1_455
Li6 O32 Li19 159.51(7) 3_666 1_455
Li1 O32 Li19 95.75(13) . 1_455
Si3 O32 Li13 170.85(7) . .
Li4 O32 Li13 85.29(7) . .
Li6 O32 Li13 69.51(6) 3_666 .
Li1 O32 Li13 85.23(8) . .
Li19 O32 Li13 90.12(6) 1_455 .
Si3 O33 Li9 113.66(5) . 2_656
Si3 O33 Li9 113.66(4) . 3_656
Li9 O33 Li9 85.70(9) 2_656 3_656
Si3 O33 Li1 86.14(5) . 4_565
Li9 O33 Li1 160.17(7) 2_656 4_565
Li9 O33 Li1 85.13(9) 3_656 4_565
Si3 O33 Li1 86.14(5) . .
Li9 O33 Li1 85.13(9) 2_656 .
Li9 O33 Li1 160.17(7) 3_656 .
Li1 O33 Li1 97.87(18) 4_565 .
Si3 O33 Li18 165.32(7) . .
Li9 O33 Li18 76.54(6) 2_656 .
Li9 O33 Li18 76.54(6) 3_656 .
Li1 O33 Li18 84.23(6) 4_565 .
Li1 O33 Li18 84.23(6) . .
O42 Si4 O42 113.41(3) 4_565 .
O42 Si4 O41 112.33(2) 4_565 .
O42 Si4 O41 112.33(2) . .
O42 Si4 O43 105.79(2) 4_565 .
O42 Si4 O43 105.79(2) . .
O41 Si4 O43 106.48(3) . .
O42 Si4 Li9 54.09(4) 4_565 .
O42 Si4 Li9 125.85(4) . .
O41 Si4 Li9 121.01(3) . .
O43 Si4 Li9 51.76(4) . .
O42 Si4 Li9 125.85(4) 4_565 4_565
O42 Si4 Li9 54.10(4) . 4_565
O41 Si4 Li9 121.01(3) . 4_565
O43 Si4 Li9 51.76(4) . 4_565
Li9 Si4 Li9 89.03(6) . 4_565
O42 Si4 Li6 123.077(17) 4_565 .
O42 Si4 Li6 123.078(17) . .
O41 Si4 Li6 52.35(5) . .
O43 Si4 Li6 54.13(6) . .
Li9 Si4 Li6 85.66(5) . .
Li9 Si4 Li6 85.66(5) 4_565 .
O42 Si4 Li8 92.11(3) 4_565 .
O42 Si4 Li8 92.11(3) . .
O41 Si4 Li8 39.96(4) . .
O43 Si4 Li8 146.44(4) . .
Li9 Si4 Li8 135.36(3) . .
Li9 Si4 Li8 135.36(3) 4_565 .
Li6 Si4 Li8 92.30(6) . .
O42 Si4 Li2 39.12(3) 4_565 4_565
O42 Si4 Li2 93.53(3) . 4_565
O41 Si4 Li2 92.20(3) . 4_565
O43 Si4 Li2 144.91(3) . 4_565
Li9 Si4 Li2 93.17(4) . 4_565
Li9 Si4 Li2 139.27(4) 4_565 4_565
Li6 Si4 Li2 135.07(4) . 4_565
Li8 Si4 Li2 58.27(4) . 4_565
O42 Si4 Li2 93.53(3) 4_565 .
O42 Si4 Li2 39.12(3) . .
O41 Si4 Li2 92.20(3) . .
O43 Si4 Li2 144.91(3) . .
Li9 Si4 Li2 139.27(4) . .
Li9 Si4 Li2 93.17(4) 4_565 .
Li6 Si4 Li2 135.07(4) . .
Li8 Si4 Li2 58.27(4) . .
Li2 Si4 Li2 60.12(5) 4_565 .
O42 Si4 Li8 32.15(4) 4_565 3_656
O42 Si4 Li8 140.51(4) . 3_656
O41 Si4 Li8 82.71(3) . 3_656
O43 Si4 Li8 104.08(3) . 3_656
Li9 Si4 Li8 59.55(5) . 3_656
Li9 Si4 Li8 148.28(5) 4_565 3_656
Li6 Si4 Li8 95.38(4) . 3_656
Li8 Si4 Li8 76.35(3) . 3_656
Li2 Si4 Li8 48.16(4) 4_565 3_656
Li2 Si4 Li8 107.63(4) . 3_656
O42 Si4 Li8 140.51(4) 4_565 3_666
O42 Si4 Li8 32.15(4) . 3_666
O41 Si4 Li8 82.71(3) . 3_666
O43 Si4 Li8 104.08(3) . 3_666
Li9 Si4 Li8 148.28(5) . 3_666
Li9 Si4 Li8 59.55(5) 4_565 3_666
Li6 Si4 Li8 95.38(4) . 3_666
Li8 Si4 Li8 76.35(3) . 3_666
Li2 Si4 Li8 107.63(4) 4_565 3_666
Li2 Si4 Li8 48.16(4) . 3_666
Li8 Si4 Li8 150.97(7) 3_656 3_666
Si4 O41 Li2 126.60(4) . 3_666
Si4 O41 Li2 126.60(4) . 2_646
Li2 O41 Li2 106.79(8) 3_666 2_646
Si4 O41 Li6 86.23(7) . .
Li2 O41 Li6 92.44(6) 3_666 .
Li2 O41 Li6 92.44(6) 2_646 .
Si4 O41 Li8 108.68(6) . .
Li2 O41 Li8 78.80(5) 3_666 .
Li2 O41 Li8 78.80(5) 2_646 .
Li6 O41 Li8 165.10(8) . .
Si4 O42 Li10 127.18(5) . 4_575
Si4 O42 Li8 121.82(5) . 3_666
Li10 O42 Li8 110.97(6) 4_575 3_666
Si4 O42 Li9 84.56(4) . 4_565
Li10 O42 Li9 95.91(6) 4_575 4_565
Li8 O42 Li9 91.71(7) 3_666 4_565
Si4 O42 Li2 110.02(4) . .
Li10 O42 Li2 77.91(6) 4_575 .
Li8 O42 Li2 78.19(7) 3_666 .
Li9 O42 Li2 165.12(6) 4_565 .
Si4 O43 Li9 85.31(5) . 4_565
Si4 O43 Li9 85.31(5) . .
Li9 O43 Li9 125.65(8) 4_565 .
Si4 O43 Li6 83.20(6) . .
Li9 O43 Li6 115.88(4) 4_565 .
Li9 O43 Li6 115.88(4) . .
Si4 O43 Li18 135.24(6) . 1_655
Li9 O43 Li18 75.03(5) 4_565 1_655
Li9 O43 Li18 75.03(5) . 1_655
Li6 O43 Li18 141.56(9) . 1_655
Si4 O43 Li1 135.75(4) . 3_666
Li9 O43 Li1 72.70(5) 4_565 3_666
Li9 O43 Li1 138.65(6) . 3_666
Li6 O43 Li1 73.34(6) . 3_666
Li18 O43 Li1 75.81(6) 1_655 3_666
Si4 O43 Li1 135.75(4) . 2_646
Li9 O43 Li1 138.65(6) 4_565 2_646
Li9 O43 Li1 72.70(5) . 2_646
Li6 O43 Li1 73.34(6) . 2_646
Li18 O43 Li1 75.81(6) 1_655 2_646
Li1 O43 Li1 72.18(7) 3_666 2_646
O51 Si5 O52 112.17(2) . .
O51 Si5 O52 112.17(2) . 4_565
O52 Si5 O52 113.45(3) . 4_565
O51 Si5 O53 106.45(3) . .
O52 Si5 O53 105.97(2) . .
O52 Si5 O53 105.97(2) 4_565 .
O51 Si5 Li7 120.62(3) . 1_655
O52 Si5 Li7 54.57(4) . 1_655
O52 Si5 Li7 126.35(4) 4_565 1_655
O53 Si5 Li7 51.48(4) . 1_655
O51 Si5 Li7 120.62(3) . 4_665
O52 Si5 Li7 126.35(4) . 4_665
O52 Si5 Li7 54.57(4) 4_565 4_665
O53 Si5 Li7 51.48(4) . 4_665
Li7 Si5 Li7 89.04(6) 1_655 4_665
O51 Si5 Li12 53.04(6) . .
O52 Si5 Li12 123.033(18) . .
O52 Si5 Li12 123.034(18) 4_565 .
O53 Si5 Li12 53.41(6) . .
Li7 Si5 Li12 84.69(5) 1_655 .
Li7 Si5 Li12 84.69(5) 4_665 .
O51 Si5 Li11 41.28(4) . .
O52 Si5 Li11 91.20(3) . .
O52 Si5 Li11 91.20(3) 4_565 .
O53 Si5 Li11 147.73(4) . .
Li7 Si5 Li11 135.39(3) 1_655 .
Li7 Si5 Li11 135.39(3) 4_665 .
Li12 Si5 Li11 94.32(6) . .
O51 Si5 Li5 92.28(3) . 4_565
O52 Si5 Li5 93.12(3) . 4_565
O52 Si5 Li5 39.18(3) 4_565 4_565
O53 Si5 Li5 145.15(3) . 4_565
Li7 Si5 Li5 139.50(4) 1_655 4_565
Li7 Si5 Li5 93.71(4) 4_665 4_565
Li12 Si5 Li5 135.81(4) . 4_565
Li11 Si5 Li5 57.16(4) . 4_565
O51 Si5 Li5 92.28(3) . .
O52 Si5 Li5 39.18(3) . .
O52 Si5 Li5 93.11(3) 4_565 .
O53 Si5 Li5 145.15(3) . .
Li7 Si5 Li5 93.71(4) 1_655 .
Li7 Si5 Li5 139.50(4) 4_665 .
Li12 Si5 Li5 135.81(4) . .
Li11 Si5 Li5 57.16(4) . .
Li5 Si5 Li5 59.48(5) 4_565 .
O51 Si5 Li10 29.98(2) . 4_575
O52 Si5 Li10 84.82(3) . 4_575
O52 Si5 Li10 138.18(3) 4_565 4_575
O53 Si5 Li10 104.11(3) . 4_575
Li7 Si5 Li10 95.16(4) 1_655 4_575
Li7 Si5 Li10 142.26(4) 4_665 4_575
Li12 Si5 Li10 58.54(5) . 4_575
Li11 Si5 Li10 49.46(4) . 4_575
Li5 Si5 Li10 106.48(3) 4_565 4_575
Li5 Si5 Li10 77.75(3) . 4_575
O51 Si5 Li10 29.98(2) . 1_545
O52 Si5 Li10 138.18(3) . 1_545
O52 Si5 Li10 84.82(3) 4_565 1_545
O53 Si5 Li10 104.11(3) . 1_545
Li7 Si5 Li10 142.26(4) 1_655 1_545
Li7 Si5 Li10 95.16(4) 4_665 1_545
Li12 Si5 Li10 58.54(5) . 1_545
Li11 Si5 Li10 49.46(4) . 1_545
Li5 Si5 Li10 77.75(3) 4_565 1_545
Li5 Si5 Li10 106.48(3) . 1_545
Li10 Si5 Li10 59.97(5) 4_575 1_545
Si5 O51 Li10 125.00(4) . 4_575
Si5 O51 Li10 125.00(4) . 1_545
Li10 O51 Li10 109.99(8) 4_575 1_545
Si5 O51 Li12 85.99(7) . .
Li10 O51 Li12 92.16(6) 4_575 .
Li10 O51 Li12 92.16(6) 1_545 .
Si5 O51 Li11 107.25(6) . .
Li10 O51 Li11 80.34(5) 4_575 .
Li10 O51 Li11 80.34(5) 1_545 .
Li12 O51 Li11 166.76(8) . .
Si5 O52 Li16 126.14(5) . 4_565
Si5 O52 Li3 122.24(5) . .
Li16 O52 Li3 111.60(6) 4_565 .
Si5 O52 Li7 83.93(4) . 1_655
Li16 O52 Li7 95.64(6) 4_565 1_655
Li3 O52 Li7 92.18(7) . 1_655
Si5 O52 Li5 110.82(4) . .
Li16 O52 Li5 78.20(6) 4_565 .
Li3 O52 Li5 77.69(7) . .
Li7 O52 Li5 164.98(6) 1_655 .
Si5 O53 Li7 85.38(5) . 4_665
Si5 O53 Li7 85.38(5) . 1_655
Li7 O53 Li7 126.56(8) 4_665 1_655
Si5 O53 Li12 84.16(7) . .
Li7 O53 Li12 115.58(4) 4_665 .
Li7 O53 Li12 115.58(4) 1_655 .
Si5 O53 Li19 134.00(7) . .
Li7 O53 Li19 74.80(5) 4_665 .
Li7 O53 Li19 74.80(5) 1_655 .
Li12 O53 Li19 141.84(9) . .
Si5 O53 Li1 136.71(4) . 1_655
Li7 O53 Li1 137.64(6) 4_665 1_655
Li7 O53 Li1 72.46(5) 1_655 1_655
Li12 O53 Li1 73.38(6) . 1_655
Li19 O53 Li1 75.81(6) . 1_655
Si5 O53 Li1 136.71(4) . 4_665
Li7 O53 Li1 72.46(5) 4_665 4_665
Li7 O53 Li1 137.64(6) 1_655 4_665
Li12 O53 Li1 73.38(6) . 4_665
Li19 O53 Li1 75.81(6) . 4_665
Li1 O53 Li1 71.23(7) 1_655 4_665
O61 Si6 O63 113.31(3) . .
O61 Si6 O62 112.13(2) . 4_575
O63 Si6 O62 106.40(2) . 4_575
O61 Si6 O62 112.13(2) . .
O63 Si6 O62 106.40(2) . .
O62 Si6 O62 105.95(4) 4_575 .
O61 Si6 Li1 137.06(7) . 4_675
O63 Si6 Li1 53.53(4) . 4_675
O62 Si6 Li1 53.49(4) 4_575 4_675
O62 Si6 Li1 110.80(7) . 4_675
O61 Si6 Li1 137.06(7) . 1_655
O63 Si6 Li1 53.53(4) . 1_655
O62 Si6 Li1 110.80(7) 4_575 1_655
O62 Si6 Li1 53.49(4) . 1_655
Li1 Si6 Li1 73.03(12) 4_675 1_655
O61 Si6 Li18 135.79(7) . 3_666
O63 Si6 Li18 110.90(7) . 3_666
O62 Si6 Li18 53.304(19) 4_575 3_666
O62 Si6 Li18 53.304(19) . 3_666
Li1 Si6 Li18 72.93(8) 4_675 3_666
Li1 Si6 Li18 72.93(8) 1_655 3_666
O61 Si6 Li9 85.50(4) . 1_565
O63 Si6 Li9 147.24(3) . 1_565
O62 Si6 Li9 40.90(3) 4_575 1_565
O62 Si6 Li9 89.22(3) . 1_565
Li1 Si6 Li9 94.21(5) 4_675 1_565
Li1 Si6 Li9 128.80(6) 1_655 1_565
Li18 Si6 Li9 56.04(6) 3_666 1_565
O61 Si6 Li9 85.50(4) . 4_565
O63 Si6 Li9 147.24(3) . 4_565
O62 Si6 Li9 89.22(3) 4_575 4_565
O62 Si6 Li9 40.90(3) . 4_565
Li1 Si6 Li9 128.80(6) 4_675 4_565
Li1 Si6 Li9 94.21(5) 1_655 4_565
Li18 Si6 Li9 56.04(6) 3_666 4_565
Li9 Si6 Li9 55.40(5) 1_565 4_565
O61 Si6 Li7 86.17(3) . 1_655
O63 Si6 Li7 37.50(3) . 1_655
O62 Si6 Li7 143.17(3) 4_575 1_655
O62 Si6 Li7 95.08(3) . 1_655
Li1 Si6 Li7 91.03(5) 4_675 1_655
Li1 Si6 Li7 59.17(7) 1_655 1_655
Li18 Si6 Li7 132.08(6) 3_666 1_655
Li9 Si6 Li7 171.58(5) 1_565 1_655
Li9 Si6 Li7 125.08(4) 4_565 1_655
O61 Si6 Li7 86.17(3) . 4_675
O63 Si6 Li7 37.50(3) . 4_675
O62 Si6 Li7 95.08(3) 4_575 4_675
O62 Si6 Li7 143.17(3) . 4_675
Li1 Si6 Li7 59.17(7) 4_675 4_675
Li1 Si6 Li7 91.03(5) 1_655 4_675
Li18 Si6 Li7 132.08(6) 3_666 4_675
Li9 Si6 Li7 125.08(4) 1_565 4_675
Li9 Si6 Li7 171.58(5) 4_565 4_675
Li7 Si6 Li7 52.96(5) 1_655 4_675
O61 Si6 Li10 33.10(3) . .
O63 Si6 Li10 123.87(3) . .
O62 Si6 Li10 79.10(3) 4_575 .
O62 Si6 Li10 126.11(3) . .
Li1 Si6 Li10 113.88(7) 4_675 .
Li1 Si6 Li10 170.05(8) 1_655 .
Li18 Si6 Li10 115.41(6) 3_666 .
Li9 Si6 Li10 59.39(4) 1_565 .
Li9 Si6 Li10 86.79(4) 4_565 .
Li7 Si6 Li10 112.39(4) 1_655 .
Li7 Si6 Li10 86.92(3) 4_675 .
Si6 O61 Li10 119.64(5) . 4_575
Si6 O61 Li10 119.64(5) . .
Li10 O61 Li10 101.80(8) 4_575 .
Si6 O61 Li3 118.86(7) . .
Li10 O61 Li3 95.98(6) 4_575 .
Li10 O61 Li3 95.98(6) . .
Si6 O62 Li9 105.14(5) . 4_565
Si6 O62 Li1 85.78(5) . 1_655
Li9 O62 Li1 167.48(7) 4_565 1_655
Si6 O62 Li12 111.06(5) . .
Li9 O62 Li12 94.39(7) 4_565 .
Li1 O62 Li12 87.16(10) 1_655 .
Si6 O62 Li18 88.92(4) . 3_666
Li9 O62 Li18 78.95(9) 4_565 3_666
Li1 O62 Li18 95.43(12) 1_655 3_666
Li12 O62 Li18 160.00(6) . 3_666
Si6 O62 Li18 171.31(8) . 1_655
Li9 O62 Li18 82.91(9) 4_565 1_655
Li1 O62 Li18 85.88(9) 1_655 1_655
Li12 O62 Li18 70.90(7) . 1_655
Li18 O62 Li18 89.47(2) 3_666 1_655
Si6 O63 Li7 111.80(5) . 1_655
Si6 O63 Li7 111.80(5) . 4_675
Li7 O63 Li7 85.68(8) 1_655 4_675
Si6 O63 Li1 85.94(5) . 4_675
Li7 O63 Li1 162.25(7) 1_655 4_675
Li7 O63 Li1 87.06(9) 4_675 4_675
Si6 O63 Li1 85.94(5) . 1_655
Li7 O63 Li1 87.06(9) 1_655 1_655
Li7 O63 Li1 162.25(7) 4_675 1_655
Li1 O63 Li1 95.12(18) 4_675 1_655
Si6 O63 Li13 167.11(7) . 1_655
Li7 O63 Li13 77.23(6) 1_655 1_655
Li7 O63 Li13 77.23(6) 4_675 1_655
Li1 O63 Li13 85.38(6) 4_675 1_655
Li1 O63 Li13 85.38(6) 1_655 1_655
O73 Si7 O72 109.65(4) . .
O73 Si7 O71 112.73(2) . 4_575
O72 Si7 O71 107.48(2) . 4_575
O73 Si7 O71 112.73(2) . .
O72 Si7 O71 107.48(2) . .
O71 Si7 O71 106.49(3) 4_575 .
O73 Si7 Li15 50.74(5) . .
O72 Si7 Li15 58.91(5) . .
O71 Si7 Li15 126.750(17) 4_575 .
O71 Si7 Li15 126.751(17) . .
O73 Si7 Li14 143.86(4) . .
O72 Si7 Li14 54.87(4) . .
O71 Si7 Li14 103.35(4) 4_575 .
O71 Si7 Li14 55.93(3) . .
Li15 Si7 Li14 105.15(5) . .
O73 Si7 Li14 143.86(4) . 4_575
O72 Si7 Li14 54.87(4) . 4_575
O71 Si7 Li14 55.93(3) 4_575 4_575
O71 Si7 Li14 103.35(4) . 4_575
Li15 Si7 Li14 105.15(5) . 4_575
Li14 Si7 Li14 59.16(6) . 4_575
O73 Si7 Li13 137.13(6) . .
O72 Si7 Li13 113.22(6) . .
O71 Si7 Li13 53.554(18) 4_575 .
O71 Si7 Li13 53.554(18) . .
Li15 Si7 Li13 172.13(7) . .
Li14 Si7 Li13 68.13(5) . .
Li14 Si7 Li13 68.13(5) 4_575 .
O73 Si7 Li7 87.06(4) . 4_575
O72 Si7 Li7 148.03(3) . 4_575
O71 Si7 Li7 40.71(3) 4_575 4_575
O71 Si7 Li7 89.50(3) . 4_575
Li15 Si7 Li7 130.59(5) . 4_575
Li14 Si7 Li7 123.85(4) . 4_575
Li14 Si7 Li7 95.47(4) 4_575 4_575
Li13 Si7 Li7 55.76(5) . 4_575
O73 Si7 Li7 87.06(4) . .
O72 Si7 Li7 148.03(3) . .
O71 Si7 Li7 89.50(3) 4_575 .
O71 Si7 Li7 40.71(3) . .
Li15 Si7 Li7 130.59(5) . .
Li14 Si7 Li7 95.47(4) . .
Li14 Si7 Li7 123.85(4) 4_575 .
Li13 Si7 Li7 55.76(5) . .
Li7 Si7 Li7 55.77(5) 4_575 .
O73 Si7 Li16 34.63(3) . 4_465
O72 Si7 Li16 122.07(3) . 4_465
O71 Si7 Li16 126.53(3) 4_575 4_465
O71 Si7 Li16 78.11(3) . 4_465
Li15 Si7 Li16 71.84(5) . 4_465
Li14 Si7 Li16 120.32(4) . 4_465
Li14 Si7 Li16 176.84(4) 4_575 4_465
Li13 Si7 Li16 114.79(5) . 4_465
Li7 Si7 Li16 87.32(4) 4_575 4_465
Li7 Si7 Li16 59.04(4) . 4_465
O73 Si7 Li16 34.63(3) . 1_465
O72 Si7 Li16 122.07(3) . 1_465
O71 Si7 Li16 78.11(3) 4_575 1_465
O71 Si7 Li16 126.53(3) . 1_465
Li15 Si7 Li16 71.84(5) . 1_465
Li14 Si7 Li16 176.84(4) . 1_465
Li14 Si7 Li16 120.32(4) 4_575 1_465
Li13 Si7 Li16 114.79(5) . 1_465
Li7 Si7 Li16 59.04(4) 4_575 1_465
Li7 Si7 Li16 87.32(4) . 1_465
Li16 Si7 Li16 60.01(5) 4_465 1_465
Si7 O71 Li7 105.39(5) . .
Si7 O71 Li15 109.92(5) . 3_565
Li7 O71 Li15 101.15(7) . 3_565
Si7 O71 Li13 88.15(4) . .
Li7 O71 Li13 78.59(8) . .
Li15 O71 Li13 161.03(6) 3_565 .
Si7 O71 Li19 172.71(9) . 1_455
Li7 O71 Li19 81.57(10) . 1_455
Li15 O71 Li19 70.13(7) 3_565 1_455
Li13 O71 Li19 91.21(6) . 1_455
Si7 O71 Li14 84.78(4) . .
Li7 O71 Li14 161.46(6) . .
Li15 O71 Li14 89.47(7) 3_565 .
Li13 O71 Li14 86.44(8) . .
Li19 O71 Li14 87.94(10) 1_455 .
Si7 O72 Li16 128.64(4) . 2_655
Si7 O72 Li16 128.64(4) . 3_665
Li16 O72 Li16 101.03(8) 2_655 3_665
Si7 O72 Li14 86.51(4) . .
Li16 O72 Li14 70.65(5) 2_655 .
Li16 O72 Li14 126.77(6) 3_665 .
Si7 O72 Li14 86.52(4) . 4_575
Li16 O72 Li14 126.77(6) 2_655 4_575
Li16 O72 Li14 70.65(5) 3_665 4_575
Li14 O72 Li14 74.10(8) . 4_575
Si7 O72 Li15 80.88(6) . .
Li16 O72 Li15 88.87(5) 2_655 .
Li16 O72 Li15 88.87(5) 3_665 .
Li14 O72 Li15 140.91(4) . .
Li14 O72 Li15 140.91(4) 4_575 .
Si7 O73 Li16 116.97(5) . 4_465
Si7 O73 Li16 116.97(5) . 1_465
Li16 O73 Li16 103.29(8) 4_465 1_465
Si7 O73 Li15 89.06(7) . .
Li16 O73 Li15 115.52(5) 4_465 .
Li16 O73 Li15 115.52(5) 1_465 .

loop_
_geom_bond_atom_site_label_1
_geom_bond_atom_site_label_2
_geom_bond_distance
_geom_bond_site_symmetry_2
Li1 O62 2.0410(17) 1_455
Li1 O63 2.0417(17) 1_455
Li1 O33 2.0458(16) .
Li1 O32 2.0496(17) .
Li1 Si6 2.5324(16) 1_455
Li1 Si3 2.5403(16) .
Li1 O43 2.558(3) 3_666
Li1 O53 2.649(3) 1_455
Li1 Li9 2.709(3) 2_656
Li1 Li6 2.760(3) 3_666
Li1 Li7 2.762(3) .
Li1 Li12 2.822(3) 1_455
Li2 O31 1.9013(13) .
Li2 O41 1.9394(13) 3_666
Li2 O23 1.9625(13) .
Li2 O42 2.0006(14) .
Li2 Li10 2.480(2) 4_575
Li2 Li8 2.5058(19) 3_666
Li2 Li4 2.7784(18) .
Li2 Li6 2.806(2) 3_666
Li2 Li8 2.8924(19) .
Li2 Si4 2.9793(13) .
Li2 Li2 2.985(2) 4_565
Li2 Si3 3.0175(13) .
Li3 O61 1.9201(19) .
Li3 O52 1.9718(10) 4_575
Li3 O52 1.9718(10) .
Li3 O21 2.074(2) .
Li3 Li5 2.5263(19) 4_575
Li3 Li5 2.5264(19) .
Li3 Li10 2.8421(19) 4_575
Li3 Li10 2.8421(19) .
Li3 Li7 2.862(2) 4_675
Li3 Li7 2.862(2) 1_655
Li3 Si2 2.9723(19) .
Li3 Si6 3.0339(19) .
Li4 O23 1.9352(14) .
Li4 O13 1.9405(14) .
Li4 O32 1.9552(13) .
Li4 O22 1.9812(13) .
Li4 Li14 2.4022(18) .
Li4 Si2 2.4522(12) .
Li4 Li4 2.619(3) 4_565
Li4 Li19 2.688(3) 1_455
Li4 Li13 2.803(2) .
Li4 Li11 2.812(2) .
Li4 Si3 2.8381(12) .
Li5 O11 1.8793(13) .
Li5 O21 1.9323(13) .
Li5 O12 1.9742(13) 3_665
Li5 O52 2.0547(13) .
Li5 Li16 2.5017(19) 4_565
Li5 Li17 2.757(2) 3_665
Li5 Li17 2.770(2) .
Li5 Li11 2.8748(19) .
Li5 Li5 3.016(2) 4_565
Li5 Si5 3.0401(13) .
Li5 Si1 3.0437(13) .
Li6 O41 1.947(2) .
Li6 O43 2.003(2) .
Li6 O32 2.0323(11) 3_666
Li6 O32 2.0323(11) 2_646
Li6 Li13 2.402(3) 3_666
Li6 Si4 2.4540(19) .
Li6 Li1 2.760(3) 3_666
Li6 Li1 2.760(3) 2_646
Li6 Li2 2.806(2) 2_646
Li6 Li2 2.806(2) 3_666
Li6 Li4 2.928(2) 3_666
Li6 Li4 2.928(2) 2_646
Li7 O53 1.9160(13) 1_455
Li7 O71 1.9353(13) .
Li7 O63 1.9675(14) 1_455
Li7 O52 2.0002(15) 1_455
Li7 Si5 2.4409(13) 1_455
Li7 Li13 2.591(2) .
Li7 Li7 2.676(3) 4_575
Li7 Li19 2.677(3) 1_455
Li7 Si7 2.8608(13) .
Li7 Li3 2.862(2) 1_455
Li7 Li16 2.8966(19) 4_465
Li8 O31 1.9110(19) .
Li8 O42 1.9728(10) 3_666
Li8 O42 1.9728(10) 2_646
Li8 O41 2.0074(19) .
Li8 Li2 2.5058(19) 3_666
Li8 Li2 2.5058(19) 2_646
Li8 Li9 2.847(2) 3_656
Li8 Li9 2.847(2) 2_656
Li8 Li2 2.8923(19) 4_565
Li8 Si4 2.9613(18) .
Li8 Si3 2.9628(18) .
Li9 O43 1.9315(14) .
Li9 O62 1.9420(13) 4_565
Li9 O33 1.9570(14) 3_656
Li9 O42 1.9942(15) 4_565
Li9 Si4 2.4509(13) .
Li9 Li18 2.619(3) 3_656
Li9 Li9 2.662(3) 4
Li9 Li1 2.708(3) 2_646
Li9 Li18 2.746(3) 1_655
Li9 Li8 2.847(2) 3_656
Li9 Si6 2.8631(13) 1_545
Li9 Li10 2.924(2) 1_545
Li10 O61 1.9049(13) .
Li10 O51 1.9179(13) 1_565
Li10 O42 1.9431(13) 4_575
Li10 O23 1.9988(14) 4_575
Li10 Li2 2.480(2) 4_575
Li10 Li11 2.5616(19) 1_565
Li10 Li12 2.806(2) 1_565
Li10 Li9 2.924(2) 1_565
Li10 Li10 2.957(2) 4_575
Li10 Si2 3.0188(13) .
Li10 Si6 3.0323(13) .
Li11 O11 1.9600(19) .
Li11 O23 1.9916(10) .
Li11 O23 1.9917(10) 4_565
Li11 O51 2.050(2) .
Li11 Li10 2.5616(19) 4_575
Li11 Li10 2.5616(19) 1_545
Li11 Li4 2.812(2) 4_565
Li11 Li5 2.8747(19) 4_565
Li11 Si1 2.9108(19) .
Li11 Si5 2.9680(19) .
Li12 O51 1.978(2) .
Li12 O53 1.993(2) .
Li12 O62 2.0532(12) .
Li12 O62 2.0532(12) 4_565
Li12 Li18 2.467(3) 1_655
Li12 Si5 2.469(2) .
Li12 Li10 2.806(2) 1_545
Li12 Li10 2.806(2) 4_575
Li12 Li1 2.822(3) 1_655
Li12 Li1 2.822(3) 4_665
Li12 Li9 2.932(2) 4_565
Li13 O71 2.1482(17) .
Li13 O71 2.1482(17) 4_575
Li13 O32 2.1751(14) .
Li13 O32 2.1751(14) 4_575
Li13 O63 2.177(3) 1_455
Li13 Li6 2.402(3) 3_666
Li13 O22 2.518(3) .
Li13 Li7 2.591(2) 4_575
Li13 Si7 2.669(2) .
Li13 Li4 2.803(2) 4_575
Li14 O12 1.9968(14) .
Li14 O22 2.0330(16) .
Li14 O13 2.0443(14) .
Li14 O72 2.1326(14) .
Li14 O71 2.1650(14) .
Li14 Li16 2.3917(18) 2_655
Li14 Si1 2.5311(13) .
Li14 Li14 2.570(3) 4_575
Li14 Si7 2.6027(14) .
Li14 Li17 2.679(2) .
Li15 O73 1.927(2) .
Li15 O71 2.0640(12) 3_565
Li15 O71 2.0640(12) 2
Li15 O72 2.159(2) .
Li15 Li19 2.425(3) 3_665
Li15 Si7 2.4892(19) .
Li15 Li16 2.914(2) 3_665
Li15 Li16 2.914(2) 2_655
Li15 Li14 2.977(2) 3_565
Li15 Li14 2.977(2) 2
Li15 Si7 3.05398(15) 3_565
Li15 Si7 3.05398(16) 3_575
Li16 O52 1.9077(13) 4_565
Li16 O73 1.9204(13) 1_645
Li16 O12 1.9721(14) 2_645
Li16 O72 1.9996(13) 3_665
Li16 Li14 2.3917(18) 2_645
Li16 Li5 2.5017(19) 4_565
Li16 Li7 2.8965(19) 4_665
Li16 Li15 2.914(2) 3_665
Li16 Si7 3.0116(13) 1_645
Li16 Li16 3.012(2) 4
Li16 Li16 3.087(2) 4_565
Li16 Si1 3.1395(13) 3_655
Li17 O12 1.9227(11) .
Li17 O12 1.9227(11) 4_575
Li17 O21 2.047(2) .
Li17 O22 2.499(2) .
Li17 Li14 2.679(2) 4_575
Li17 Li5 2.757(2) 3_665
Li17 Li5 2.757(2) 2_655
Li17 Si2 2.758(2) .
Li17 Li5 2.770(2) 4_575
Li17 Si1 3.1051(5) 1_565
Li18 O62 2.169(2) 3_666
Li18 O62 2.169(2) 2_646
Li18 O62 2.1954(15) 4_465
Li18 O62 2.1954(15) 1_455
Li18 O33 2.255(3) .
Li18 Li12 2.467(3) 1_455
Li18 O43 2.513(3) 1_455
Li18 Li9 2.619(3) 2_656
Li18 Li9 2.619(3) 3_656
Li18 Si6 2.704(2) 3_666
Li18 Li9 2.746(3) 1_455
Li18 Li9 2.746(3) 4_465
Li19 O71 2.1555(16) 4_665
Li19 O71 2.1555(16) 1_655
Li19 O32 2.169(2) 1_655
Li19 O32 2.169(2) 4_665
Li19 Li15 2.425(3) 3_665
Li19 O53 2.439(3) .
Li19 O13 2.443(3) 1_655
Li19 Li7 2.677(3) 4_665
Li19 Li7 2.677(3) 1_655
Li19 Li4 2.688(3) 1_655
Li19 Li4 2.688(3) 4_665
Li19 Si3 2.691(2) 1_655
Si1 O11 1.6146(7) .
Si1 O12 1.6328(4) 4_565
Si1 O12 1.6328(4) .
Si1 O13 1.6779(6) .
Si1 Li14 2.5310(13) 4_565
Si1 Li5 3.0437(13) 4_565
Si1 Li17 3.1051(5) 1_545
Si1 Li5 3.1314(12) 2_645
O11 Li5 1.8793(13) 4_565
O12 Li16 1.9722(14) 2_655
O12 Li5 1.9741(13) 3_665
O13 Li4 1.9406(14) 4_565
O13 Li14 2.0443(14) 4_565
O13 Li19 2.443(3) 1_455
Si2 O21 1.6245(6) .
Si2 O23 1.6334(4) .
Si2 O23 1.6334(4) 4_575
Si2 O22 1.6746(7) .
Si2 Li4 2.4522(12) 4_575
Si2 Li10 3.0188(13) 4_575
Si2 Li11 3.1523(5) 1_565
O21 Li5 1.9323(13) 4_575
O22 Li4 1.9812(13) 4_575
O22 Li14 2.0331(16) 4_575
O23 Li10 1.9988(14) 4_575
Si3 O31 1.5997(7) .
Si3 O33 1.6500(6) .
Si3 O32 1.6534(5) 4_565
Si3 O32 1.6534(5) .
Si3 Li1 2.5403(16) 4_565
Si3 Li19 2.691(2) 1_455
Si3 Li4 2.8381(12) 4_565
Si3 Li2 3.0175(13) 4_565
O31 Li2 1.9013(13) 4_565
O32 Li6 2.0324(11) 3_666
O32 Li19 2.169(2) 1_455
O33 Li9 1.9571(14) 2_656
O33 Li9 1.9571(14) 3_656
O33 Li1 2.0458(17) 4_565
Si4 O42 1.6265(4) 4_565
Si4 O42 1.6265(5) .
Si4 O41 1.6271(6) .
Si4 O43 1.6748(7) .
Si4 Li9 2.4509(13) 4_565
Si4 Li2 2.9792(13) 4_565
Si4 Li8 3.1498(5) 3_656
Si4 Li8 3.1498(5) 3_666
O41 Li2 1.9395(13) 3_666
O41 Li2 1.9395(13) 2_646
O42 Li10 1.9430(13) 4_575
O42 Li8 1.9728(10) 3_666
O42 Li9 1.9942(15) 4_565
O43 Li9 1.9315(14) 4_565
O43 Li18 2.513(3) 1_655
O43 Li1 2.558(3) 3_666
O43 Li1 2.558(3) 2_646
Si5 O51 1.6226(6) .
Si5 O52 1.6264(5) .
Si5 O52 1.6265(5) 4_565
Si5 O53 1.6745(7) .
Si5 Li7 2.4409(13) 1_655
Si5 Li7 2.4409(13) 4_665
Si5 Li5 3.0401(13) 4_565
Si5 Li10 3.1435(13) 4_575
Si5 Li10 3.1435(13) 1_545
O51 Li10 1.9179(13) 4_575
O51 Li10 1.9179(13) 1_545
O52 Li16 1.9078(13) 4_565
O52 Li7 2.0001(15) 1_655
O53 Li7 1.9160(13) 4_665
O53 Li7 1.9160(13) 1_655
O53 Li1 2.649(3) 1_655
O53 Li1 2.649(3) 4_665
Si6 O61 1.5984(6) .
Si6 O63 1.6498(6) .
Si6 O62 1.6569(5) 4_575
Si6 O62 1.6569(5) .
Si6 Li1 2.5324(16) 4_675
Si6 Li1 2.5324(16) 1_655
Si6 Li18 2.704(2) 3_666
Si6 Li9 2.8632(13) 1_565
Si6 Li9 2.8632(13) 4_565
Si6 Li7 3.0007(13) 1_655
Si6 Li7 3.0007(13) 4_675
O61 Li10 1.9049(13) 4_575
O62 Li9 1.9420(13) 4_565
O62 Li1 2.0410(17) 1_655
O62 Li18 2.169(2) 3_666
O62 Li18 2.1955(15) 1_655
O63 Li7 1.9675(14) 1_655
O63 Li7 1.9675(14) 4_675
O63 Li1 2.0417(17) 4_675
O63 Li1 2.0417(17) 1_655
O63 Li13 2.177(3) 1_655
Si7 O73 1.6070(7) .
Si7 O72 1.6272(6) .
Si7 O71 1.6549(5) 4_575
Si7 O71 1.6549(5) .
Si7 Li14 2.6027(14) 4_575
Si7 Li7 2.8608(13) 4_575
Si7 Li16 3.0116(13) 4_465
Si7 Li16 3.0116(13) 1_465
O71 Li15 2.0640(12) 3_565
O71 Li19 2.1554(16) 1_455
O72 Li16 1.9996(13) 2_655
O72 Li16 1.9996(13) 3_665
O72 Li14 2.1326(14) 4_575
O73 Li16 1.9204(13) 4_465
O73 Li16 1.9204(13) 1_465

loop_
_publcif_info_datablock.id
_publcif_info_datablock.publ_exptl
_publcif_info_datablock.publ_geom
_publcif_info_datablock.structure
{a5b76c70-cd17-4a7c-af5b-b3e894aabd62} ? ? ?
{f64d6a86-4e12-4441-aeca-efe3daffc3db} y y y

loop_
_publcif_info_exptl_table_extra_item
sin_theta_over_lambda_max

loop_
_publcif_info_tables.block_id
_publcif_info_tables.reference_item
{a5b76c70-cd17-4a7c-af5b-b3e894aabd62} '_publcif_info_datablock.publ_exptl'
